data_4109712
loop_
_publ_author_name
'Pierre-Luc T. Boudreault'
'Salem Wakim'
'Nicolas Blouin'
'Michel Simard'
'Christian Tessier'
'Ye Tao'
'Mario Leclerc'

_publ_contact_author_address
;      
      Canada Research Chair on Electroactive and Photoactive Polymers
      D\'epartement de Chimie
      Universit\'e Laval
      Qu\'ebec, Canada
      G1K 7P4
;
_publ_contact_author_email mario.leclerc@chm.ulaval.ca
_publ_contact_author_fax '418 656-7916'
_publ_contact_author_name 'Dr. Mario Leclerc'
_publ_contact_author_phone '418 656-5140'
_publ_section_title
;
 Synthesis, Characterization, and Application of Indolo[3,2-b]carbazole
 Semiconductors
;
_journal_name_full 'Journal of the American Chemical Society'
_journal_page_first 9125
_journal_page_last 9136
_journal_paper_doi 10.1021/ja071923y
_journal_volume 129
_journal_year 2007
_chemical_compound_source 'Synthesized by the authors. See text'
_chemical_formula_moiety 'C46 H52 N2'
_chemical_formula_sum 'C46 H52 N2'
_chemical_formula_weight 632.90
_chemical_name_systematic
; 
 ? 
;
_space_group_IT_number 2
_symmetry_cell_setting triclinic
_symmetry_space_group_name_Hall '-P 1'
_symmetry_space_group_name_H-M 'P -1'
_atom_sites_solution_hydrogens geom
_atom_sites_solution_primary direct
_atom_sites_solution_secondary difmap
_audit_creation_method SHELXL-97
_cell_angle_alpha 108.129(2)
_cell_angle_beta 103.6370(10)
_cell_angle_gamma 90.2190(10)
_cell_formula_units_Z 4
_cell_length_a 10.3511(2)
_cell_length_b 17.6271(3)
_cell_length_c 21.9274(4)
_cell_measurement_reflns_used 16369
_cell_measurement_temperature 200(2)
_cell_measurement_theta_max 68.08
_cell_measurement_theta_min 2.65
_cell_volume 3682.15(13)
_computing_cell_refinement 'SMART (Bruker, 2001b)'
_computing_data_collection 'SMART (Bruker, 2001b)'
_computing_data_reduction 'SAINT (Bruker, 2003)'
_computing_molecular_graphics 'SHELXTL (Bruker, 1997)'
_computing_publication_material 'UdMX (local program)'
_computing_structure_refinement 'SHELXL97 (Sheldrick, 1997)'
_computing_structure_solution 'SHELXS97 (Sheldrick, 1997)'
_diffrn_ambient_temperature 200(2)
_diffrn_detector_area_resol_mean 5.5
_diffrn_measured_fraction_theta_full 0.957
_diffrn_measured_fraction_theta_max 0.957
_diffrn_measurement_device_type 'Bruker Smart 6000'
_diffrn_measurement_method \w
_diffrn_radiation_monochromator 'Montel 200 optics'
_diffrn_radiation_source 'Rotating Anode'
_diffrn_radiation_type CuK\a
_diffrn_radiation_wavelength 1.54178
_diffrn_reflns_av_R_equivalents 0.030
_diffrn_reflns_av_sigmaI/netI 0.0231
_diffrn_reflns_limit_h_max 12
_diffrn_reflns_limit_h_min -12
_diffrn_reflns_limit_k_max 21
_diffrn_reflns_limit_k_min -20
_diffrn_reflns_limit_l_max 25
_diffrn_reflns_limit_l_min -26
_diffrn_reflns_number 47360
_diffrn_reflns_theta_full 68.25
_diffrn_reflns_theta_max 68.25
_diffrn_reflns_theta_min 2.19
_diffrn_standards_decay_% -0.57
_diffrn_standards_number 145
_exptl_absorpt_coefficient_mu 0.491
_exptl_absorpt_correction_T_max 0.9700
_exptl_absorpt_correction_T_min 0.8000
_exptl_absorpt_correction_type multi-scan
_exptl_absorpt_process_details 'Sadabs (Sheldrick,1996)'
_exptl_crystal_colour 'orange - yellow'
_exptl_crystal_density_diffrn 1.142
_exptl_crystal_description plate
_exptl_crystal_F_000 1368
_exptl_crystal_size_max 0.44
_exptl_crystal_size_mid 0.31
_exptl_crystal_size_min 0.08
_refine_diff_density_max 0.435
_refine_diff_density_min -0.307
_refine_diff_density_rms 0.063
_refine_ls_extinction_coef 0.00157(18)
_refine_ls_extinction_expression Fc^*^=kFc[1+0.001xFc^2^\l^3^/sin(2\q)]^-1/4^
_refine_ls_extinction_method SHELXL
_refine_ls_goodness_of_fit_ref 1.021
_refine_ls_hydrogen_treatment constr
_refine_ls_matrix_type full
_refine_ls_number_parameters 980
_refine_ls_number_reflns 12934
_refine_ls_number_restraints 1769
_refine_ls_restrained_S_all 0.977
_refine_ls_R_factor_all 0.0872
_refine_ls_R_factor_gt 0.0736
_refine_ls_shift/su_max 0.002
_refine_ls_shift/su_mean 0.000
_refine_ls_structure_factor_coef Fsqd
_refine_ls_weighting_details 'calc w=1/[\s^2^(Fo^2^)+(0.1198P)^2^+1.7268P] where P=(Fo^2^+2Fc^2^)/3'
_refine_ls_weighting_scheme calc
_refine_ls_wR_factor_gt 0.2188
_refine_ls_wR_factor_ref 0.2284
_reflns_number_gt 9414
_reflns_number_total 12934
_reflns_threshold_expression I>2\s(I)
_cod_data_source_file ja071923ysi20070524_092344_6.cif
_cod_data_source_block 3POIND
_cod_original_cell_volume 3682.14(12)
_cod_database_code 4109712

loop_
_symmetry_equiv_pos_as_xyz
'x, y, z'
'-x, -y, -z'

loop_
_atom_site_label
_atom_site_type_symbol
_atom_site_fract_x
_atom_site_fract_y
_atom_site_fract_z
_atom_site_U_iso_or_equiv
_atom_site_adp_type
_atom_site_occupancy
_atom_site_symmetry_multiplicity
_atom_site_calc_flag
_atom_site_refinement_flags
_atom_site_disorder_assembly
_atom_site_disorder_group
N11 N 0.35312(18) 0.38532(11) 0.05370(9) 0.0476(4) Uani 1 1 d U . .
N21 N 0.14143(18) 0.61679(11) -0.05156(9) 0.0476(4) Uani 1 1 d DU . .
N31 N 0.19299(17) 0.38082(10) 0.55320(8) 0.0445(4) Uani 1 1 d U . .
N41 N 0.30045(18) 0.61387(11) 0.44921(9) 0.0489(4) Uani 1 1 d DU . .
C11 C 0.3349(2) 0.45214(13) -0.03290(10) 0.0471(5) Uani 1 1 d U A .
H11 H 0.3940 0.4201 -0.0551 0.056 Uiso 1 1 calc R . .
C12 C 0.3058(2) 0.44085(12) 0.02207(10) 0.0446(5) Uani 1 1 d U . .
C13 C 0.2171(2) 0.48755(12) 0.05610(10) 0.0436(5) Uani 1 1 d U A .
C14 C 0.2111(2) 0.45768(12) 0.10987(10) 0.0434(5) Uani 1 1 d U . .
C15 C 0.1414(2) 0.47602(13) 0.15946(11) 0.0476(5) Uani 1 1 d U . .
H15 H 0.0849 0.5187 0.1635 0.057 Uiso 1 1 calc R . .
C16 C 0.1547(2) 0.43246(13) 0.20212(11) 0.0483(5) Uani 1 1 d U . .
H16 H 0.1073 0.4457 0.2357 0.058 Uiso 1 1 calc R . .
C17 C 0.2374(2) 0.36794(13) 0.19746(10) 0.0451(5) Uani 1 1 d U . .
C18 C 0.3082(2) 0.34966(13) 0.14870(10) 0.0458(5) Uani 1 1 d U . .
H18 H 0.3650 0.3071 0.1449 0.055 Uiso 1 1 calc R . .
C19 C 0.2952(2) 0.39408(12) 0.10579(10) 0.0443(5) Uani 1 1 d U . .
C110 C 0.2466(2) 0.31987(13) 0.24272(11) 0.0467(5) Uani 1 1 d U . .
C111 C 0.2421(2) 0.35368(14) 0.30872(11) 0.0522(5) Uani 1 1 d U . .
H111 H 0.2311 0.4092 0.3252 0.063 Uiso 1 1 calc R . .
C112 C 0.2533(2) 0.30823(15) 0.35054(12) 0.0586(6) Uani 1 1 d U . .
H112 H 0.2518 0.3329 0.3955 0.070 Uiso 1 1 calc R . .
C113 C 0.2668(3) 0.22709(16) 0.32739(13) 0.0641(6) Uani 1 1 d U . .
H113 H 0.2739 0.1957 0.3561 0.077 Uiso 1 1 calc R . .
C114 C 0.2698(3) 0.19225(16) 0.26222(13) 0.0665(7) Uani 1 1 d U . .
H114 H 0.2782 0.1364 0.2459 0.080 Uiso 1 1 calc R . .
C115 C 0.2607(3) 0.23728(14) 0.22069(12) 0.0578(6) Uani 1 1 d U . .
H115 H 0.2640 0.2121 0.1760 0.069 Uiso 1 1 calc R . .
C116 C 0.4431(2) 0.32497(13) 0.03337(11) 0.0477(5) Uani 1 1 d DU . .
H11A H 0.5007 0.3165 0.0733 0.057 Uiso 1 1 calc R . .
H11B H 0.5016 0.3450 0.0109 0.057 Uiso 1 1 calc R . .
C117 C 0.3717(3) 0.24560(15) -0.01271(12) 0.0612(6) Uani 1 1 d DU . .
H11C H 0.3239 0.2523 -0.0553 0.073 Uiso 1 1 calc R . .
H11D H 0.3046 0.2287 0.0071 0.073 Uiso 1 1 calc R . .
C118 C 0.4679(3) 0.18022(17) -0.02599(14) 0.0781(8) Uani 1 1 d DU . .
H11E H 0.4199 0.1338 -0.0636 0.094 Uiso 1 1 calc R . .
H11F H 0.5416 0.2008 -0.0398 0.094 Uiso 1 1 calc R . .
C119 C 0.5275(3) 0.15144(18) 0.03170(16) 0.0796(8) Uani 1 1 d DU . .
H11G H 0.5707 0.1984 0.0701 0.095 Uiso 1 1 calc R . .
H11H H 0.5981 0.1161 0.0201 0.095 Uiso 1 1 calc R . .
C120 C 0.4305(3) 0.10666(19) 0.05258(16) 0.0815(8) Uani 1 1 d DU . .
H12A H 0.3604 0.1420 0.0650 0.098 Uiso 1 1 calc R . .
H12B H 0.3867 0.0597 0.0143 0.098 Uiso 1 1 calc R . .
C121 C 0.4940(4) 0.0782(2) 0.10987(17) 0.0915(10) Uani 1 1 d DU . .
H12C H 0.5330 0.1255 0.1488 0.110 Uiso 1 1 calc R . .
H12D H 0.5680 0.0458 0.0985 0.110 Uiso 1 1 calc R . .
C122 C 0.4008(4) 0.0289(2) 0.1290(2) 0.1022(11) Uani 1 1 d DU . .
H12E H 0.3246 0.0602 0.1387 0.123 Uiso 1 1 calc R . .
H12F H 0.3649 -0.0198 0.0908 0.123 Uiso 1 1 calc R . .
C123 C 0.4656(6) 0.0045(3) 0.1880(2) 0.1323(17) Uani 1 1 d DU . .
H12G H 0.5453 -0.0228 0.1803 0.198 Uiso 1 1 calc R . .
H12H H 0.4027 -0.0318 0.1950 0.198 Uiso 1 1 calc R . .
H12I H 0.4910 0.0522 0.2274 0.198 Uiso 1 1 calc R . .
C21 C 0.1555(2) 0.54855(12) 0.03474(10) 0.0455(5) Uani 1 1 d U . .
H21 H 0.0958 0.5802 0.0568 0.055 Uiso 1 1 calc R A .
C22 C 0.1857(2) 0.56070(12) -0.02017(10) 0.0448(5) Uani 1 1 d U A .
C23 C 0.2737(2) 0.51261(13) -0.05431(10) 0.0457(5) Uani 1 1 d U . .
C24 C 0.2810(2) 0.54206(13) -0.10780(11) 0.0469(5) Uani 1 1 d U A .
C25 C 0.3514(2) 0.52161(14) -0.15694(11) 0.0517(5) Uani 1 1 d U . .
H25 H 0.4066 0.4783 -0.1603 0.062 Uiso 1 1 calc R A .
C26 C 0.3403(2) 0.56463(14) -0.20041(11) 0.0520(5) Uani 1 1 d U A .
H26 H 0.3888 0.5507 -0.2336 0.062 Uiso 1 1 calc R . .
C27 C 0.2587(2) 0.62879(14) -0.19689(11) 0.0504(5) Uani 1 1 d U . .
C28 C 0.1870(2) 0.64955(13) -0.14809(11) 0.0489(5) Uani 1 1 d U A .
H28 H 0.1311 0.6925 -0.1452 0.059 Uiso 1 1 calc R . .
C29 C 0.1991(2) 0.60655(13) -0.10426(11) 0.0460(5) Uani 1 1 d U A .
C210 C 0.2505(2) 0.67383(15) -0.24435(11) 0.0541(6) Uani 1 1 d U A .
C211 C 0.3616(3) 0.68702(17) -0.26662(12) 0.0646(7) Uani 1 1 d U . .
H211 H 0.4430 0.6663 -0.2513 0.078 Uiso 1 1 calc R A .
C212 C 0.3558(3) 0.7294(2) -0.31021(15) 0.0786(8) Uani 1 1 d U A .
H212 H 0.4332 0.7381 -0.3242 0.094 Uiso 1 1 calc R . .
C213 C 0.2378(3) 0.7594(2) -0.33373(16) 0.0880(10) Uani 1 1 d U . .
H213 H 0.2339 0.7895 -0.3632 0.106 Uiso 1 1 calc R A .
C214 C 0.1265(3) 0.7450(2) -0.31390(17) 0.0873(9) Uani 1 1 d U A .
H214 H 0.0444 0.7641 -0.3308 0.105 Uiso 1 1 calc R . .
C215 C 0.1324(3) 0.70294(18) -0.26944(14) 0.0691(7) Uani 1 1 d U . .
H215 H 0.0544 0.6940 -0.2560 0.083 Uiso 1 1 calc R A .
C216 C 0.0458(13) 0.6734(6) -0.0314(9) 0.041(2) Uiso 0.39 1 d PDU A 1
H21A H -0.0080 0.6517 -0.0078 0.049 Uiso 0.39 1 calc PR A 1
H21B H -0.0155 0.6794 -0.0714 0.049 Uiso 0.39 1 calc PR A 1
C217 C 0.1119(14) 0.7553(6) 0.0135(8) 0.050(2) Uiso 0.39 1 d PDU A 1
H21C H 0.1629 0.7509 0.0564 0.059 Uiso 0.39 1 calc PR A 1
H21D H 0.1752 0.7742 -0.0072 0.059 Uiso 0.39 1 calc PR A 1
C218 C 0.0099(9) 0.8148(4) 0.0254(5) 0.0519(19) Uiso 0.39 1 d PDU A 1
H21E H -0.0393 0.8028 0.0554 0.062 Uiso 0.39 1 calc PR A 1
H21F H -0.0551 0.8091 -0.0172 0.062 Uiso 0.39 1 calc PR A 1
C219 C 0.0743(7) 0.9035(4) 0.0567(4) 0.0656(17) Uiso 0.39 1 d PDU A 1
H21G H 0.1414 0.9091 0.0986 0.079 Uiso 0.39 1 calc PR A 1
H21H H 0.1203 0.9165 0.0260 0.079 Uiso 0.39 1 calc PR A 1
C220 C -0.0327(8) 0.9626(4) 0.0705(4) 0.079(2) Uiso 0.39 1 d PDU A 1
H22A H -0.0913 0.9620 0.0275 0.095 Uiso 0.39 1 calc PR A 1
H22B H -0.0884 0.9431 0.0945 0.095 Uiso 0.39 1 calc PR A 1
C221 C 0.0208(11) 1.0489(5) 0.1106(6) 0.088(3) Uiso 0.39 1 d PDU A 1
H22C H 0.0684 1.0699 0.0843 0.105 Uiso 0.39 1 calc PR A 1
H22D H 0.0872 1.0485 0.1512 0.105 Uiso 0.39 1 calc PR A 1
C222 C -0.0827(15) 1.1075(8) 0.1314(6) 0.111(3) Uiso 0.39 1 d PDU A 1
H22E H -0.0399 1.1629 0.1516 0.133 Uiso 0.39 1 calc PR A 1
H22F H -0.1551 1.1055 0.0922 0.133 Uiso 0.39 1 calc PR A 1
C223 C -0.1391(15) 1.0833(9) 0.1811(7) 0.141(4) Uiso 0.39 1 d PDU A 1
H22G H -0.2060 1.1196 0.1946 0.211 Uiso 0.39 1 calc PR A 1
H22H H -0.0670 1.0862 0.2200 0.211 Uiso 0.39 1 calc PR A 1
H22I H -0.1808 1.0283 0.1607 0.211 Uiso 0.39 1 calc PR A 1
C226 C 0.0463(16) 0.6752(8) -0.0406(8) 0.041(3) Uiso 0.28 1 d PDU A 2
H22J H -0.0176 0.6580 -0.0192 0.049 Uiso 0.28 1 calc PR A 2
H22K H -0.0046 0.6792 -0.0836 0.049 Uiso 0.28 1 calc PR A 2
C227 C 0.1149(19) 0.7566(9) 0.0032(9) 0.048(2) Uiso 0.28 1 d PDU A 2
H22L H 0.1819 0.7728 -0.0171 0.058 Uiso 0.28 1 calc PR A 2
H22M H 0.1622 0.7533 0.0470 0.058 Uiso 0.28 1 calc PR A 2
C228 C 0.0129(13) 0.8199(6) 0.0121(5) 0.051(2) Uiso 0.28 1 d PDU A 2
H22N H -0.0056 0.8398 -0.0264 0.061 Uiso 0.28 1 calc PR A 2
H22O H -0.0717 0.7947 0.0133 0.061 Uiso 0.28 1 calc PR A 2
C229 C 0.0633(10) 0.8908(6) 0.0759(5) 0.061(2) Uiso 0.28 1 d PDU A 2
H22P H 0.1406 0.9203 0.0718 0.073 Uiso 0.28 1 calc PR A 2
H22Q H 0.0946 0.8699 0.1134 0.073 Uiso 0.28 1 calc PR A 2
C230 C -0.0428(11) 0.9496(6) 0.0920(5) 0.068(2) Uiso 0.28 1 d PDU A 2
H23A H -0.0783 0.9684 0.0537 0.082 Uiso 0.28 1 calc PR A 2
H23B H -0.1177 0.9214 0.0994 0.082 Uiso 0.28 1 calc PR A 2
C231 C 0.0139(13) 1.0213(7) 0.1530(6) 0.094(3) Uiso 0.28 1 d PDU A 2
H23C H 0.0479 1.0017 0.1910 0.113 Uiso 0.28 1 calc PR A 2
H23D H 0.0908 1.0477 0.1457 0.113 Uiso 0.28 1 calc PR A 2
C232 C -0.0821(16) 1.0828(9) 0.1713(7) 0.099(3) Uiso 0.28 1 d PDU A 2
H23E H -0.1607 1.0566 0.1773 0.118 Uiso 0.28 1 calc PR A 2
H23F H -0.0387 1.1237 0.2141 0.118 Uiso 0.28 1 calc PR A 2
C233 C -0.1279(19) 1.1235(11) 0.1203(9) 0.117(5) Uiso 0.28 1 d PDU A 2
H23G H -0.1933 1.1611 0.1337 0.176 Uiso 0.28 1 calc PR A 2
H23H H -0.1690 1.0833 0.0775 0.176 Uiso 0.28 1 calc PR A 2
H23I H -0.0513 1.1528 0.1163 0.176 Uiso 0.28 1 calc PR A 2
C236 C 0.0608(19) 0.6836(10) -0.027(2) 0.045(3) Uiso 0.27 1 d PDU A 3
H23J H 0.0132 0.6690 0.0029 0.054 Uiso 0.27 1 calc PR A 3
H23K H -0.0076 0.6887 -0.0648 0.054 Uiso 0.27 1 calc PR A 3
C237 C 0.1360(19) 0.7642(9) 0.0105(13) 0.049(3) Uiso 0.27 1 d PDU A 3
H23L H 0.1870 0.7784 -0.0178 0.058 Uiso 0.27 1 calc PR A 3
H23M H 0.2009 0.7606 0.0505 0.058 Uiso 0.27 1 calc PR A 3
C238 C 0.0472(14) 0.8302(7) 0.0315(6) 0.056(2) Uiso 0.27 1 d PDU A 3
H23N H 0.1003 0.8756 0.0684 0.068 Uiso 0.27 1 calc PR A 3
H23O H -0.0240 0.8101 0.0472 0.068 Uiso 0.27 1 calc PR A 3
C239 C -0.0158(10) 0.8588(6) -0.0282(5) 0.067(2) Uiso 0.27 1 d PDU A 3
H23P H -0.0653 0.8120 -0.0649 0.081 Uiso 0.27 1 calc PR A 3
H23Q H -0.0817 0.8972 -0.0152 0.081 Uiso 0.27 1 calc PR A 3
C240 C 0.0795(11) 0.8983(7) -0.0545(5) 0.073(3) Uiso 0.27 1 d PDU A 3
H24A H 0.1406 0.8585 -0.0713 0.087 Uiso 0.27 1 calc PR A 3
H24B H 0.1343 0.9425 -0.0172 0.087 Uiso 0.27 1 calc PR A 3
C241 C 0.0136(15) 0.9321(10) -0.1099(8) 0.094(4) Uiso 0.27 1 d PDU A 3
H24C H -0.0345 0.8869 -0.1486 0.113 Uiso 0.27 1 calc PR A 3
H24D H -0.0539 0.9677 -0.0945 0.113 Uiso 0.27 1 calc PR A 3
C242 C 0.1042(15) 0.9786(10) -0.1336(8) 0.117(4) Uiso 0.27 1 d PDU A 3
H24E H 0.1479 1.0267 -0.0964 0.140 Uiso 0.27 1 calc PR A 3
H24F H 0.1748 0.9448 -0.1476 0.140 Uiso 0.27 1 calc PR A 3
C243 C 0.027(2) 1.0043(12) -0.1908(9) 0.151(7) Uiso 0.27 1 d PDU A 3
H24G H 0.0892 1.0330 -0.2054 0.227 Uiso 0.27 1 calc PR A 3
H24H H -0.0402 1.0395 -0.1765 0.227 Uiso 0.27 1 calc PR A 3
H24I H -0.0161 0.9568 -0.2277 0.227 Uiso 0.27 1 calc PR A 3
C246 C 0.067(6) 0.686(3) -0.028(8) 0.046(4) Uiso 0.06 1 d PDU A 4
H24J H -0.0003 0.6689 -0.0079 0.055 Uiso 0.06 1 calc PR A 4
H24K H 0.0168 0.6999 -0.0667 0.055 Uiso 0.06 1 calc PR A 4
C247 C 0.145(7) 0.761(3) 0.022(3) 0.050(4) Uiso 0.06 1 d PDU A 4
H24L H 0.2270 0.7701 0.0088 0.060 Uiso 0.06 1 calc PR A 4
H24M H 0.1723 0.7525 0.0658 0.060 Uiso 0.06 1 calc PR A 4
C248 C 0.069(5) 0.835(2) 0.0295(18) 0.057(3) Uiso 0.06 1 d PDU A 4
H24N H -0.0275 0.8192 0.0172 0.068 Uiso 0.06 1 calc PR A 4
H24O H 0.0869 0.8621 -0.0016 0.068 Uiso 0.06 1 calc PR A 4
C249 C 0.108(4) 0.895(2) 0.1004(18) 0.065(4) Uiso 0.06 1 d PDU A 4
H24P H 0.1254 0.8650 0.1325 0.078 Uiso 0.06 1 calc PR A 4
H24Q H 0.1914 0.9273 0.1066 0.078 Uiso 0.06 1 calc PR A 4
C250 C -0.002(4) 0.951(2) 0.114(2) 0.075(4) Uiso 0.06 1 d PDU A 4
H25A H -0.0709 0.9425 0.0721 0.090 Uiso 0.06 1 calc PR A 4
H25B H -0.0453 0.9361 0.1451 0.090 Uiso 0.06 1 calc PR A 4
C251 C 0.048(4) 1.0393(19) 0.143(3) 0.087(5) Uiso 0.06 1 d PDU A 4
H25C H 0.1068 1.0492 0.1885 0.104 Uiso 0.06 1 calc PR A 4
H25D H 0.1028 1.0522 0.1159 0.104 Uiso 0.06 1 calc PR A 4
C252 C -0.064(6) 1.095(3) 0.148(2) 0.098(4) Uiso 0.06 1 d PDU A 4
H25E H -0.1341 1.0728 0.1631 0.117 Uiso 0.06 1 calc PR A 4
H25F H -0.0296 1.1483 0.1796 0.117 Uiso 0.06 1 calc PR A 4
C253 C -0.123(5) 1.102(4) 0.079(3) 0.084(9) Uiso 0.06 1 d PDU A 4
H25G H -0.1992 1.1345 0.0809 0.126 Uiso 0.06 1 calc PR A 4
H25H H -0.1535 1.0480 0.0474 0.126 Uiso 0.06 1 calc PR A 4
H25I H -0.0552 1.1264 0.0655 0.126 Uiso 0.06 1 calc PR A 4
C31 C 0.1213(2) 0.45068(12) 0.46858(10) 0.0436(5) Uani 1 1 d U B .
H31 H 0.0393 0.4189 0.4466 0.052 Uiso 1 1 calc R . .
C32 C 0.2063(2) 0.43859(12) 0.52292(10) 0.0426(5) Uani 1 1 d U . .
C33 C 0.3285(2) 0.48630(12) 0.55738(10) 0.0435(5) Uani 1 1 d U B .
C34 C 0.3894(2) 0.45546(12) 0.61044(10) 0.0444(5) Uani 1 1 d U . .
C35 C 0.5081(2) 0.47486(13) 0.66005(11) 0.0486(5) Uani 1 1 d U . .
H35 H 0.5668 0.5191 0.6649 0.058 Uiso 1 1 calc R . .
C36 C 0.5403(2) 0.43005(13) 0.70200(11) 0.0489(5) Uani 1 1 d U . .
H36 H 0.6217 0.4437 0.7354 0.059 Uiso 1 1 calc R . .
C37 C 0.4545(2) 0.36389(13) 0.69645(10) 0.0457(5) Uani 1 1 d U . .
C38 C 0.3347(2) 0.34488(12) 0.64752(10) 0.0446(5) Uani 1 1 d U . .
H38 H 0.2751 0.3014 0.6434 0.053 Uiso 1 1 calc R . .
C39 C 0.3035(2) 0.38975(12) 0.60513(10) 0.0430(5) Uani 1 1 d U . .
C310 C 0.4919(2) 0.31576(13) 0.74146(11) 0.0471(5) Uani 1 1 d U . .
C311 C 0.5643(2) 0.34955(15) 0.80723(12) 0.0565(6) Uani 1 1 d U . .
H311 H 0.5922 0.4051 0.8237 0.068 Uiso 1 1 calc R . .
C312 C 0.5965(3) 0.30385(16) 0.84898(13) 0.0641(6) Uani 1 1 d U . .
H312 H 0.6449 0.3285 0.8937 0.077 Uiso 1 1 calc R . .
C313 C 0.5592(3) 0.22333(17) 0.82641(13) 0.0655(7) Uani 1 1 d U . .
H313 H 0.5821 0.1921 0.8551 0.079 Uiso 1 1 calc R . .
C314 C 0.4876(3) 0.18780(16) 0.76105(14) 0.0725(7) Uani 1 1 d U . .
H314 H 0.4612 0.1320 0.7450 0.087 Uiso 1 1 calc R . .
C315 C 0.4548(3) 0.23302(15) 0.71951(12) 0.0635(6) Uani 1 1 d U . .
H315 H 0.4060 0.2078 0.6750 0.076 Uiso 1 1 calc R . .
C316 C 0.0834(2) 0.31920(12) 0.53242(11) 0.0467(5) Uani 1 1 d U . .
H31A H 0.0028 0.3376 0.5084 0.056 Uiso 1 1 calc R . .
H31B H 0.0639 0.3112 0.5722 0.056 Uiso 1 1 calc R . .
C317 C 0.1138(3) 0.23975(14) 0.48791(12) 0.0624(6) Uani 1 1 d U . .
H31C H 0.1226 0.2463 0.4458 0.075 Uiso 1 1 calc R . .
H31D H 0.2003 0.2247 0.5097 0.075 Uiso 1 1 calc R . .
C318 C 0.0083(3) 0.17343(17) 0.47284(15) 0.0796(8) Uani 1 1 d U . .
H31E H 0.0233 0.1273 0.4363 0.095 Uiso 1 1 calc R . .
H31F H -0.0797 0.1918 0.4570 0.095 Uiso 1 1 calc R . .
C319 C 0.0042(4) 0.14519(19) 0.53112(18) 0.0887(9) Uani 1 1 d U . .
H31G H -0.0777 0.1089 0.5186 0.106 Uiso 1 1 calc R . .
H31H H -0.0041 0.1924 0.5685 0.106 Uiso 1 1 calc R . .
C320 C 0.1225(4) 0.1020(2) 0.55600(18) 0.0980(11) Uani 1 1 d U . .
H32A H 0.1335 0.0559 0.5185 0.118 Uiso 1 1 calc R . .
H32B H 0.2042 0.1390 0.5709 0.118 Uiso 1 1 calc R . .
C321 C 0.1109(5) 0.0718(2) 0.6122(2) 0.1076(12) Uani 1 1 d U . .
H32C H 0.1081 0.1187 0.6509 0.129 Uiso 1 1 calc R . .
H32D H 0.0245 0.0393 0.5986 0.129 Uiso 1 1 calc R . .
C322 C 0.2169(5) 0.0235(3) 0.6334(3) 0.1439(19) Uani 1 1 d U . .
H32E H 0.3041 0.0548 0.6456 0.173 Uiso 1 1 calc R . .
H32F H 0.2172 -0.0251 0.5957 0.173 Uiso 1 1 calc R . .
C323 C 0.2018(8) -0.0013(4) 0.6916(3) 0.213(4) Uani 1 1 d U . .
H32G H 0.2009 0.0465 0.7292 0.320 Uiso 1 1 calc R . .
H32H H 0.2768 -0.0318 0.7042 0.320 Uiso 1 1 calc R . .
H32I H 0.1180 -0.0348 0.6792 0.320 Uiso 1 1 calc R . .
C41 C 0.3693(2) 0.54747(13) 0.53652(11) 0.0466(5) Uani 1 1 d U . .
H41 H 0.4509 0.5795 0.5589 0.056 Uiso 1 1 calc R B .
C42 C 0.2849(2) 0.55928(12) 0.48146(10) 0.0452(5) Uani 1 1 d U B .
C43 C 0.1616(2) 0.51186(12) 0.44750(10) 0.0440(5) Uani 1 1 d U . .
C44 C 0.1018(2) 0.54111(12) 0.39374(10) 0.0446(5) Uani 1 1 d U B .
C45 C -0.0178(2) 0.52124(13) 0.34455(11) 0.0485(5) Uani 1 1 d U . .
H45 H -0.0785 0.4789 0.3416 0.058 Uiso 1 1 calc R B .
C46 C -0.0468(2) 0.56338(13) 0.30052(11) 0.0509(5) Uani 1 1 d U B .
H46 H -0.1283 0.5496 0.2672 0.061 Uiso 1 1 calc R . .
C47 C 0.0412(2) 0.62666(14) 0.30350(11) 0.0494(5) Uani 1 1 d U . .
C48 C 0.1614(2) 0.64664(13) 0.35204(11) 0.0489(5) Uani 1 1 d U B .
H48 H 0.2222 0.6887 0.3547 0.059 Uiso 1 1 calc R . .
C49 C 0.1905(2) 0.60392(13) 0.39644(11) 0.0465(5) Uani 1 1 d U B .
C410 C 0.0041(2) 0.67216(15) 0.25616(11) 0.0539(6) Uani 1 1 d U B .
C411 C -0.1287(3) 0.68518(18) 0.23337(13) 0.0703(7) Uani 1 1 d U . .
H411 H -0.1961 0.6638 0.2477 0.084 Uiso 1 1 calc R B .
C412 C -0.1636(3) 0.7286(2) 0.19026(16) 0.0868(10) Uani 1 1 d U B .
H412 H -0.2547 0.7368 0.1751 0.104 Uiso 1 1 calc R . .
C413 C -0.0673(3) 0.7604(2) 0.16888(17) 0.0918(10) Uani 1 1 d U . .
H413 H -0.0908 0.7924 0.1408 0.110 Uiso 1 1 calc R B .
C414 C 0.0628(4) 0.7449(2) 0.18884(18) 0.0973(11) Uani 1 1 d U B .
H414 H 0.1290 0.7639 0.1724 0.117 Uiso 1 1 calc R . .
C415 C 0.0993(3) 0.70199(19) 0.23249(15) 0.0775(8) Uani 1 1 d U . .
H415 H 0.1904 0.6929 0.2464 0.093 Uiso 1 1 calc R B .
C416 C 0.4094(11) 0.6788(6) 0.4721(8) 0.044(2) Uiso 0.44 1 d PDU B 1
H41A H 0.4331 0.6851 0.4327 0.052 Uiso 0.44 1 calc PR B 1
H41B H 0.4887 0.6617 0.4982 0.052 Uiso 0.44 1 calc PR B 1
C417 C 0.3797(13) 0.7586(6) 0.5131(7) 0.0491(18) Uiso 0.44 1 d PDU B 1
H41C H 0.3686 0.7546 0.5557 0.059 Uiso 0.44 1 calc PR B 1
H41D H 0.2941 0.7730 0.4898 0.059 Uiso 0.44 1 calc PR B 1
C418 C 0.4869(8) 0.8249(4) 0.5275(4) 0.0611(18) Uiso 0.44 1 d PDU B 1
H41E H 0.5750 0.8058 0.5421 0.073 Uiso 0.44 1 calc PR B 1
H41F H 0.4743 0.8712 0.5645 0.073 Uiso 0.44 1 calc PR B 1
C419 C 0.4871(7) 0.8530(4) 0.4680(3) 0.0771(16) Uiso 0.44 1 d PDU B 1
H41G H 0.5680 0.8897 0.4793 0.093 Uiso 0.44 1 calc PR B 1
H41H H 0.4932 0.8059 0.4302 0.093 Uiso 0.44 1 calc PR B 1
C420 C 0.3664(7) 0.8953(5) 0.4464(4) 0.0860(19) Uiso 0.44 1 d PDU B 1
H42A H 0.3582 0.9413 0.4847 0.103 Uiso 0.44 1 calc PR B 1
H42B H 0.2857 0.8579 0.4335 0.103 Uiso 0.44 1 calc PR B 1
C421 C 0.3700(10) 0.9257(6) 0.3891(5) 0.092(2) Uiso 0.44 1 d PDU B 1
H42C H 0.4534 0.9606 0.4014 0.110 Uiso 0.44 1 calc PR B 1
H42D H 0.3739 0.8792 0.3503 0.110 Uiso 0.44 1 calc PR B 1
C422 C 0.2545(9) 0.9715(6) 0.3687(5) 0.111(3) Uiso 0.44 1 d PDU B 1
H42E H 0.1705 0.9378 0.3584 0.133 Uiso 0.44 1 calc PR B 1
H42F H 0.2533 1.0198 0.4066 0.133 Uiso 0.44 1 calc PR B 1
C423 C 0.2584(12) 0.9969(7) 0.3097(5) 0.125(3) Uiso 0.44 1 d PDU B 1
H42G H 0.1806 1.0265 0.2995 0.187 Uiso 0.44 1 calc PR B 1
H42H H 0.2568 0.9494 0.2715 0.187 Uiso 0.44 1 calc PR B 1
H42I H 0.3402 1.0314 0.3197 0.187 Uiso 0.44 1 calc PR B 1
C426 C 0.406(2) 0.6732(13) 0.4604(16) 0.046(3) Uiso 0.19 1 d PDU B 2
H42J H 0.4159 0.6749 0.4171 0.055 Uiso 0.19 1 calc PR B 2
H42K H 0.4901 0.6573 0.4834 0.055 Uiso 0.19 1 calc PR B 2
C427 C 0.382(3) 0.7567(14) 0.5014(14) 0.052(3) Uiso 0.19 1 d PDU B 2
H42L H 0.3773 0.7562 0.5458 0.063 Uiso 0.19 1 calc PR B 2
H42M H 0.2953 0.7718 0.4798 0.063 Uiso 0.19 1 calc PR B 2
C428 C 0.493(2) 0.8192(9) 0.5089(13) 0.061(3) Uiso 0.19 1 d PDU B 2
H42N H 0.4958 0.8211 0.4646 0.073 Uiso 0.19 1 calc PR B 2
H42O H 0.5800 0.8035 0.5293 0.073 Uiso 0.19 1 calc PR B 2
C429 C 0.4689(17) 0.9031(9) 0.5524(11) 0.074(3) Uiso 0.19 1 d PDU B 2
H42P H 0.3880 0.9223 0.5294 0.089 Uiso 0.19 1 calc PR B 2
H42Q H 0.4552 0.9002 0.5948 0.089 Uiso 0.19 1 calc PR B 2
C430 C 0.5905(17) 0.9609(9) 0.5656(10) 0.082(3) Uiso 0.19 1 d PDU B 2
H43A H 0.6693 0.9421 0.5905 0.099 Uiso 0.19 1 calc PR B 2
H43B H 0.6073 0.9591 0.5226 0.099 Uiso 0.19 1 calc PR B 2
C431 C 0.5769(19) 1.0471(10) 0.6039(11) 0.095(4) Uiso 0.19 1 d PDU B 2
H43C H 0.5386 1.0469 0.6412 0.114 Uiso 0.19 1 calc PR B 2
H43D H 0.5115 1.0691 0.5744 0.114 Uiso 0.19 1 calc PR B 2
C432 C 0.703(2) 1.1039(12) 0.6319(12) 0.097(4) Uiso 0.19 1 d PDU B 2
H43E H 0.7358 1.1091 0.5945 0.117 Uiso 0.19 1 calc PR B 2
H43F H 0.6789 1.1574 0.6559 0.117 Uiso 0.19 1 calc PR B 2
C433 C 0.815(2) 1.0798(16) 0.6784(13) 0.121(6) Uiso 0.19 1 d PDU B 2
H43G H 0.8923 1.1192 0.6926 0.181 Uiso 0.19 1 calc PR B 2
H43H H 0.8401 1.0269 0.6555 0.181 Uiso 0.19 1 calc PR B 2
H43I H 0.7858 1.0777 0.7172 0.181 Uiso 0.19 1 calc PR B 2
C436 C 0.417(4) 0.6696(19) 0.468(3) 0.045(3) Uiso 0.19 1 d PDU B 3
H43J H 0.4306 0.6785 0.4273 0.054 Uiso 0.19 1 calc PR B 3
H43K H 0.4956 0.6444 0.4860 0.054 Uiso 0.19 1 calc PR B 3
C437 C 0.412(2) 0.7511(14) 0.5185(12) 0.054(3) Uiso 0.19 1 d PDU B 3
H43L H 0.4337 0.7468 0.5637 0.065 Uiso 0.19 1 calc PR B 3
H43M H 0.3208 0.7691 0.5094 0.065 Uiso 0.19 1 calc PR B 3
C438 C 0.512(3) 0.8118(10) 0.5139(14) 0.059(3) Uiso 0.19 1 d PDU B 3
H43N H 0.6040 0.7963 0.5272 0.070 Uiso 0.19 1 calc PR B 3
H43O H 0.4962 0.8115 0.4675 0.070 Uiso 0.19 1 calc PR B 3
C439 C 0.5005(18) 0.8962(9) 0.5588(11) 0.066(3) Uiso 0.19 1 d PDU B 3
H43P H 0.4248 0.9194 0.5358 0.079 Uiso 0.19 1 calc PR B 3
H43Q H 0.4798 0.8922 0.5996 0.079 Uiso 0.19 1 calc PR B 3
C440 C 0.625(2) 0.9524(10) 0.5780(11) 0.081(4) Uiso 0.19 1 d PDU B 3
H44A H 0.6441 0.9594 0.5379 0.097 Uiso 0.19 1 calc PR B 3
H44B H 0.7021 0.9295 0.6003 0.097 Uiso 0.19 1 calc PR B 3
C441 C 0.6035(17) 1.0339(10) 0.6250(10) 0.090(3) Uiso 0.19 1 d PDU B 3
H44C H 0.5353 1.0600 0.6004 0.108 Uiso 0.19 1 calc PR B 3
H44D H 0.5697 1.0253 0.6612 0.108 Uiso 0.19 1 calc PR B 3
C442 C 0.733(2) 1.0890(13) 0.6548(12) 0.101(4) Uiso 0.19 1 d PDU B 3
H44E H 0.7124 1.1440 0.6773 0.122 Uiso 0.19 1 calc PR B 3
H44F H 0.7748 1.0908 0.6191 0.122 Uiso 0.19 1 calc PR B 3
C443 C 0.829(2) 1.0580(16) 0.7047(11) 0.122(7) Uiso 0.19 1 d PDU B 3
H44G H 0.9127 1.0921 0.7221 0.183 Uiso 0.19 1 calc PR B 3
H44H H 0.8459 1.0029 0.6827 0.183 Uiso 0.19 1 calc PR B 3
H44I H 0.7886 1.0594 0.7413 0.183 Uiso 0.19 1 calc PR B 3
C446 C 0.419(3) 0.6650(14) 0.463(3) 0.043(3) Uiso 0.18 1 d PDU B 4
H44J H 0.4354 0.6691 0.4212 0.052 Uiso 0.18 1 calc PR B 4
H44K H 0.4974 0.6442 0.4862 0.052 Uiso 0.18 1 calc PR B 4
C447 C 0.392(3) 0.7463(14) 0.507(2) 0.054(3) Uiso 0.18 1 d PDU B 4
H44L H 0.3732 0.7409 0.5473 0.065 Uiso 0.18 1 calc PR B 4
H44M H 0.3128 0.7660 0.4827 0.065 Uiso 0.18 1 calc PR B 4
C448 C 0.513(2) 0.8067(9) 0.5252(10) 0.058(3) Uiso 0.18 1 d PDU B 4
H44N H 0.5237 0.8172 0.4848 0.070 Uiso 0.18 1 calc PR B 4
H44O H 0.5944 0.7826 0.5425 0.070 Uiso 0.18 1 calc PR B 4
C449 C 0.5034(18) 0.8870(9) 0.5775(8) 0.069(3) Uiso 0.18 1 d PDU B 4
H44P H 0.4212 0.9106 0.5609 0.082 Uiso 0.18 1 calc PR B 4
H44Q H 0.4963 0.8770 0.6186 0.082 Uiso 0.18 1 calc PR B 4
C450 C 0.623(2) 0.9465(10) 0.5934(9) 0.080(3) Uiso 0.18 1 d PDU B 4
H45A H 0.7057 0.9184 0.5995 0.096 Uiso 0.18 1 calc PR B 4
H45B H 0.6186 0.9654 0.5549 0.096 Uiso 0.18 1 calc PR B 4
C451 C 0.634(2) 1.0185(10) 0.6543(10) 0.097(4) Uiso 0.18 1 d PDU B 4
H45C H 0.6398 0.9993 0.6927 0.117 Uiso 0.18 1 calc PR B 4
H45D H 0.5507 1.0458 0.6483 0.117 Uiso 0.18 1 calc PR B 4
C452 C 0.752(3) 1.0799(15) 0.6711(12) 0.104(4) Uiso 0.18 1 d PDU B 4
H45E H 0.8349 1.0524 0.6742 0.125 Uiso 0.18 1 calc PR B 4
H45F H 0.7566 1.1196 0.7152 0.125 Uiso 0.18 1 calc PR B 4
C453 C 0.744(3) 1.1242(14) 0.6209(12) 0.113(6) Uiso 0.18 1 d PDU B 4
H45G H 0.8234 1.1614 0.6341 0.170 Uiso 0.18 1 calc PR B 4
H45H H 0.6641 1.1543 0.6193 0.170 Uiso 0.18 1 calc PR B 4
H45I H 0.7383 1.0855 0.5770 0.170 Uiso 0.18 1 calc PR B 4

loop_
_atom_site_aniso_label
_atom_site_aniso_U_11
_atom_site_aniso_U_22
_atom_site_aniso_U_33
_atom_site_aniso_U_23
_atom_site_aniso_U_13
_atom_site_aniso_U_12
N11 0.0474(10) 0.0540(10) 0.0474(10) 0.0213(8) 0.0165(8) 0.0148(8)
N21 0.0475(10) 0.0472(10) 0.0521(10) 0.0201(8) 0.0145(8) 0.0107(8)
N31 0.0430(9) 0.0440(9) 0.0467(9) 0.0165(8) 0.0093(8) -0.0007(7)
N41 0.0464(10) 0.0520(10) 0.0517(10) 0.0233(8) 0.0097(8) -0.0008(8)
C11 0.0467(11) 0.0478(12) 0.0479(12) 0.0151(10) 0.0145(10) 0.0111(9)
C12 0.0424(11) 0.0446(11) 0.0453(11) 0.0147(9) 0.0078(9) 0.0061(9)
C13 0.0419(10) 0.0423(11) 0.0445(11) 0.0115(9) 0.0096(9) 0.0033(8)
C14 0.0408(10) 0.0408(11) 0.0452(11) 0.0100(9) 0.0096(9) 0.0038(8)
C15 0.0472(11) 0.0435(11) 0.0500(12) 0.0121(9) 0.0122(10) 0.0070(9)
C16 0.0474(11) 0.0496(12) 0.0470(12) 0.0108(10) 0.0164(10) 0.0045(9)
C17 0.0420(11) 0.0460(11) 0.0425(11) 0.0111(9) 0.0061(9) -0.0006(9)
C18 0.0425(11) 0.0487(12) 0.0455(11) 0.0151(9) 0.0098(9) 0.0085(9)
C19 0.0407(10) 0.0472(11) 0.0428(11) 0.0132(9) 0.0081(9) 0.0047(9)
C110 0.0406(11) 0.0505(12) 0.0468(11) 0.0129(9) 0.0105(9) 0.0011(9)
C111 0.0520(12) 0.0518(13) 0.0538(13) 0.0149(10) 0.0179(11) 0.0010(10)
C112 0.0628(14) 0.0671(15) 0.0506(13) 0.0208(11) 0.0206(11) 0.0042(12)
C113 0.0735(16) 0.0664(16) 0.0629(15) 0.0314(13) 0.0224(13) 0.0077(13)
C114 0.0855(18) 0.0521(14) 0.0643(15) 0.0194(12) 0.0222(14) 0.0079(12)
C115 0.0711(15) 0.0519(13) 0.0485(13) 0.0130(10) 0.0154(11) 0.0056(11)
C116 0.0461(11) 0.0540(12) 0.0474(11) 0.0200(10) 0.0145(10) 0.0157(9)
C117 0.0655(15) 0.0631(15) 0.0498(13) 0.0160(11) 0.0074(11) 0.0136(12)
C118 0.099(2) 0.0660(17) 0.0700(17) 0.0130(14) 0.0343(16) 0.0268(15)
C119 0.0802(19) 0.0673(17) 0.093(2) 0.0253(16) 0.0259(17) 0.0266(15)
C120 0.087(2) 0.0764(19) 0.0797(19) 0.0206(16) 0.0229(17) 0.0226(16)
C121 0.105(3) 0.074(2) 0.094(2) 0.0286(18) 0.021(2) 0.0281(18)
C122 0.126(3) 0.084(2) 0.107(3) 0.032(2) 0.045(2) 0.032(2)
C123 0.190(5) 0.109(3) 0.122(3) 0.059(3) 0.057(3) 0.057(3)
C21 0.0436(11) 0.0446(11) 0.0475(11) 0.0125(9) 0.0129(9) 0.0080(9)
C22 0.0434(11) 0.0428(11) 0.0471(11) 0.0146(9) 0.0087(9) 0.0053(9)
C23 0.0431(11) 0.0465(11) 0.0462(11) 0.0139(9) 0.0099(9) 0.0057(9)
C24 0.0437(11) 0.0493(12) 0.0471(12) 0.0165(10) 0.0086(9) 0.0041(9)
C25 0.0497(12) 0.0533(13) 0.0516(12) 0.0152(10) 0.0139(10) 0.0086(10)
C26 0.0500(12) 0.0581(13) 0.0479(12) 0.0162(10) 0.0133(10) 0.0043(10)
C27 0.0433(11) 0.0572(13) 0.0498(12) 0.0201(10) 0.0059(10) 0.0000(10)
C28 0.0438(11) 0.0495(12) 0.0545(13) 0.0203(10) 0.0095(10) 0.0057(9)
C29 0.0407(10) 0.0476(12) 0.0484(12) 0.0144(9) 0.0100(9) 0.0026(9)
C210 0.0503(12) 0.0636(14) 0.0480(12) 0.0208(11) 0.0080(10) 0.0001(10)
C211 0.0530(13) 0.0858(18) 0.0586(14) 0.0309(13) 0.0103(12) 0.0019(12)
C212 0.0670(17) 0.110(2) 0.0744(18) 0.0498(18) 0.0202(15) 0.0040(16)
C213 0.084(2) 0.123(3) 0.084(2) 0.068(2) 0.0252(17) 0.0166(19)
C214 0.0716(18) 0.120(3) 0.094(2) 0.067(2) 0.0199(17) 0.0267(18)
C215 0.0547(14) 0.0892(19) 0.0746(17) 0.0440(15) 0.0134(13) 0.0100(13)
C31 0.0422(10) 0.0413(11) 0.0452(11) 0.0112(9) 0.0103(9) 0.0017(8)
C32 0.0449(11) 0.0414(11) 0.0434(11) 0.0136(9) 0.0149(9) 0.0040(8)
C33 0.0430(11) 0.0434(11) 0.0451(11) 0.0140(9) 0.0128(9) 0.0044(9)
C34 0.0443(11) 0.0440(11) 0.0456(11) 0.0136(9) 0.0137(9) 0.0040(9)
C35 0.0458(11) 0.0490(12) 0.0497(12) 0.0148(10) 0.0107(10) -0.0021(9)
C36 0.0441(11) 0.0507(12) 0.0481(12) 0.0137(10) 0.0075(10) 0.0019(9)
C37 0.0459(11) 0.0490(12) 0.0426(11) 0.0128(9) 0.0144(9) 0.0091(9)
C38 0.0454(11) 0.0440(11) 0.0443(11) 0.0128(9) 0.0130(9) 0.0009(9)
C39 0.0417(10) 0.0440(11) 0.0423(11) 0.0119(9) 0.0113(9) 0.0042(8)
C310 0.0420(11) 0.0517(12) 0.0478(12) 0.0147(10) 0.0133(9) 0.0083(9)
C311 0.0540(13) 0.0569(14) 0.0552(13) 0.0174(11) 0.0080(11) 0.0085(10)
C312 0.0613(15) 0.0732(17) 0.0533(14) 0.0216(12) 0.0040(12) 0.0096(12)
C313 0.0714(16) 0.0691(17) 0.0610(15) 0.0324(13) 0.0099(13) 0.0132(13)
C314 0.0883(19) 0.0556(15) 0.0710(17) 0.0247(13) 0.0088(15) 0.0072(13)
C315 0.0756(17) 0.0573(14) 0.0521(13) 0.0163(11) 0.0074(12) 0.0082(12)
C316 0.0476(11) 0.0445(11) 0.0474(11) 0.0152(9) 0.0101(9) -0.0023(9)
C317 0.0789(17) 0.0539(14) 0.0533(13) 0.0124(11) 0.0211(13) -0.0033(12)
C318 0.092(2) 0.0614(16) 0.0701(17) 0.0124(14) 0.0039(15) -0.0192(15)
C319 0.092(2) 0.0679(18) 0.104(2) 0.0271(17) 0.0223(19) -0.0111(16)
C320 0.100(3) 0.085(2) 0.096(2) 0.0147(19) 0.018(2) -0.0178(19)
C321 0.131(3) 0.085(2) 0.099(3) 0.032(2) 0.011(2) -0.013(2)
C322 0.146(4) 0.118(3) 0.135(4) 0.046(3) -0.033(3) -0.029(3)
C323 0.259(8) 0.156(5) 0.176(6) 0.082(5) -0.075(6) -0.035(5)
C41 0.0435(11) 0.0463(12) 0.0498(12) 0.0165(9) 0.0098(9) -0.0015(9)
C42 0.0463(11) 0.0442(11) 0.0468(11) 0.0153(9) 0.0140(9) 0.0038(9)
C43 0.0444(11) 0.0434(11) 0.0442(11) 0.0120(9) 0.0139(9) 0.0052(9)
C44 0.0460(11) 0.0438(11) 0.0443(11) 0.0124(9) 0.0142(9) 0.0060(9)
C45 0.0483(12) 0.0464(12) 0.0500(12) 0.0129(10) 0.0144(10) 0.0042(9)
C46 0.0488(12) 0.0562(13) 0.0458(12) 0.0144(10) 0.0112(10) 0.0084(10)
C47 0.0510(12) 0.0554(13) 0.0469(12) 0.0180(10) 0.0192(10) 0.0122(10)
C48 0.0484(12) 0.0518(12) 0.0526(12) 0.0217(10) 0.0175(10) 0.0073(9)
C49 0.0448(11) 0.0488(12) 0.0484(12) 0.0161(10) 0.0156(10) 0.0063(9)
C410 0.0573(13) 0.0643(14) 0.0462(12) 0.0217(11) 0.0187(11) 0.0145(11)
C411 0.0642(16) 0.094(2) 0.0639(16) 0.0388(15) 0.0197(13) 0.0187(14)
C412 0.0739(19) 0.126(3) 0.082(2) 0.062(2) 0.0200(16) 0.0323(18)
C413 0.083(2) 0.135(3) 0.086(2) 0.075(2) 0.0232(18) 0.028(2)
C414 0.084(2) 0.138(3) 0.106(2) 0.082(2) 0.034(2) 0.017(2)
C415 0.0676(17) 0.102(2) 0.0853(19) 0.0535(18) 0.0298(15) 0.0238(15)

loop_
_atom_type_symbol
_atom_type_description
_atom_type_scat_dispersion_real
_atom_type_scat_dispersion_imag
_atom_type_scat_source
C C 0.0181 0.0091 'International Tables Vol C Tables 4.2.6.8 and 6.1.1.4'
H H 0.0000 0.0000 'International Tables Vol C Tables 4.2.6.8 and 6.1.1.4'
N N 0.0311 0.0180 'International Tables Vol C Tables 4.2.6.8 and 6.1.1.4'

loop_
_geom_angle_atom_site_label_1
_geom_angle_atom_site_label_2
_geom_angle_atom_site_label_3
_geom_angle
_geom_angle_publ_flag
C19 N11 C12 108.97(17) y
C19 N11 C116 125.05(17) y
C12 N11 C116 125.91(17) y
C29 N21 C22 109.04(17) y
C29 N21 C226 119.4(7) y
C22 N21 C226 131.5(7) y
C29 N21 C216 127.8(7) y
C22 N21 C216 123.1(7) y
C29 N21 C246 123(7) y
C22 N21 C246 127(7) y
C29 N21 C236 126(2) y
C22 N21 C236 125(2) y
C39 N31 C32 109.00(16) y
C39 N31 C316 124.91(17) y
C32 N31 C316 126.06(17) y
C49 N41 C42 109.23(17) y
C49 N41 C426 118.60(12) y
C42 N41 C426 132.20(12) y
C49 N41 C446 125(3) y
C42 N41 C446 125(3) y
C49 N41 C436 127(3) y
C42 N41 C436 124(3) y
C49 N41 C416 125.0(8) y
C42 N41 C416 125.4(8) y
C12 C11 C23 116.9(2) y
C12 C11 H11 121.5 ?
C23 C11 H11 121.5 ?
C11 C12 N11 128.67(19) y
C11 C12 C13 122.82(19) y
N11 C12 C13 108.50(18) y
C21 C13 C12 120.40(19) y
C21 C13 C14 132.98(19) y
C12 C13 C14 106.62(18) y
C15 C14 C19 118.37(19) y
C15 C14 C13 135.00(19) y
C19 C14 C13 106.60(18) y
C16 C15 C14 120.0(2) y
C16 C15 H15 120 ?
C14 C15 H15 120 ?
C15 C16 C17 121.7(2) y
C15 C16 H16 119.2 ?
C17 C16 H16 119.2 ?
C18 C17 C16 118.8(2) y
C18 C17 C110 120.48(19) y
C16 C17 C110 120.71(19) y
C19 C18 C17 119.43(19) y
C19 C18 H18 120.3 ?
C17 C18 H18 120.3 ?
N11 C19 C18 128.99(19) y
N11 C19 C14 109.29(18) y
C18 C19 C14 121.7(2) y
C111 C110 C115 116.8(2) y
C111 C110 C17 122.3(2) y
C115 C110 C17 120.9(2) y
C112 C111 C110 121.5(2) y
C112 C111 H111 119.3 ?
C110 C111 H111 119.3 ?
C111 C112 C113 120.4(2) y
C111 C112 H112 119.8 ?
C113 C112 H112 119.8 ?
C114 C113 C112 119.2(2) y
C114 C113 H113 120.4 ?
C112 C113 H113 120.4 ?
C115 C114 C113 120.8(2) y
C115 C114 H114 119.6 ?
C113 C114 H114 119.6 ?
C114 C115 C110 121.4(2) y
C114 C115 H115 119.3 ?
C110 C115 H115 119.3 ?
N11 C116 C117 113.30(19) y
N11 C116 H11A 108.9 ?
C117 C116 H11A 108.9 ?
N11 C116 H11B 108.9 ?
C117 C116 H11B 108.9 ?
H11A C116 H11B 107.7 ?
C116 C117 C118 112.1(2) y
C116 C117 H11C 109.2 ?
C118 C117 H11C 109.2 ?
C116 C117 H11D 109.2 ?
C118 C117 H11D 109.2 ?
H11C C117 H11D 107.9 ?
C119 C118 C117 115.4(2) y
C119 C118 H11E 108.4 ?
C117 C118 H11E 108.4 ?
C119 C118 H11F 108.4 ?
C117 C118 H11F 108.4 ?
H11E C118 H11F 107.5 ?
C118 C119 C120 115.4(3) y
C118 C119 H11G 108.4 ?
C120 C119 H11G 108.4 ?
C118 C119 H11H 108.4 ?
C120 C119 H11H 108.4 ?
H11G C119 H11H 107.5 ?
C121 C120 C119 113.8(3) y
C121 C120 H12A 108.8 ?
C119 C120 H12A 108.8 ?
C121 C120 H12B 108.8 ?
C119 C120 H12B 108.8 ?
H12A C120 H12B 107.7 ?
C120 C121 C122 114.9(3) y
C120 C121 H12C 108.5 ?
C122 C121 H12C 108.5 ?
C120 C121 H12D 108.5 ?
C122 C121 H12D 108.5 ?
H12C C121 H12D 107.5 ?
C123 C122 C121 113.6(4) y
C123 C122 H12E 108.8 ?
C121 C122 H12E 108.8 ?
C123 C122 H12F 108.8 ?
C121 C122 H12F 108.8 ?
H12E C122 H12F 107.7 ?
C122 C123 H12G 109.5 ?
C122 C123 H12H 109.5 ?
H12G C123 H12H 109.5 ?
C122 C123 H12I 109.5 ?
H12G C123 H12I 109.5 ?
H12H C123 H12I 109.5 ?
C22 C21 C13 116.94(19) y
C22 C21 H21 121.5 ?
C13 C21 H21 121.5 ?
C21 C22 N21 129.57(19) y
C21 C22 C23 121.98(19) y
N21 C22 C23 108.44(18) y
C11 C23 C22 120.9(2) y
C11 C23 C24 132.6(2) y
C22 C23 C24 106.46(18) y
C25 C24 C29 118.9(2) y
C25 C24 C23 133.9(2) y
C29 C24 C23 107.20(19) y
C26 C25 C24 119.6(2) y
C26 C25 H25 120.2 ?
C24 C25 H25 120.2 ?
C25 C26 C27 121.5(2) y
C25 C26 H26 119.2 ?
C27 C26 H26 119.2 ?
C28 C27 C26 119.4(2) y
C28 C27 C210 120.9(2) y
C26 C27 C210 119.7(2) y
C29 C28 C27 118.9(2) y
C29 C28 H28 120.5 ?
C27 C28 H28 120.5 ?
C28 C29 N21 129.5(2) y
C28 C29 C24 121.7(2) y
N21 C29 C24 108.85(18) y
C215 C210 C211 117.5(2) y
C215 C210 C27 121.6(2) y
C211 C210 C27 120.9(2) y
C212 C211 C210 121.5(2) y
C212 C211 H211 119.2 ?
C210 C211 H211 119.2 ?
C211 C212 C213 120.2(3) y
C211 C212 H212 119.9 ?
C213 C212 H212 119.9 ?
C214 C213 C212 119.1(3) y
C214 C213 H213 120.4 ?
C212 C213 H213 120.4 ?
C213 C214 C215 120.7(3) y
C213 C214 H214 119.6 ?
C215 C214 H214 119.6 ?
C210 C215 C214 120.9(3) y
C210 C215 H215 119.6 ?
C214 C215 H215 119.6 ?
N21 C216 C217 112.8(8) y
N21 C216 H21A 109 ?
C217 C216 H21A 109 ?
N21 C216 H21B 109 ?
C217 C216 H21B 109 ?
H21A C216 H21B 107.8 ?
C218 C217 C216 111.0(9) y
C218 C217 H21C 109.4 ?
C216 C217 H21C 109.4 ?
C218 C217 H21D 109.4 ?
C216 C217 H21D 109.4 ?
H21C C217 H21D 108 ?
C217 C218 C219 112.4(8) y
C217 C218 H21E 109.1 ?
C219 C218 H21E 109.1 ?
C217 C218 H21F 109.1 ?
C219 C218 H21F 109.1 ?
H21E C218 H21F 107.9 ?
C220 C219 C218 110.9(6) y
C220 C219 H21G 109.5 ?
C218 C219 H21G 109.5 ?
C220 C219 H21H 109.5 ?
C218 C219 H21H 109.5 ?
H21G C219 H21H 108 ?
C221 C220 C219 115.3(7) y
C221 C220 H22A 108.5 ?
C219 C220 H22A 108.5 ?
C221 C220 H22B 108.5 ?
C219 C220 H22B 108.5 ?
H22A C220 H22B 107.5 ?
C220 C221 C222 116.5(9) y
C220 C221 H22C 108.2 ?
C222 C221 H22C 108.2 ?
C220 C221 H22D 108.2 ?
C222 C221 H22D 108.2 ?
H22C C221 H22D 107.3 ?
C223 C222 C221 108.2(1) y
C223 C222 H22E 110.1 ?
C221 C222 H22E 110.1 ?
C223 C222 H22F 110.1 ?
C221 C222 H22F 110.1 ?
H22E C222 H22F 108.4 ?
C222 C223 H22G 109.5 ?
C222 C223 H22H 109.5 ?
H22G C223 H22H 109.5 ?
C222 C223 H22I 109.5 ?
H22G C223 H22I 109.5 ?
H22H C223 H22I 109.5 ?
N21 C226 C227 111.0(1) y
N21 C226 H22J 109.4 ?
C227 C226 H22J 109.4 ?
N21 C226 H22K 109.4 ?
C227 C226 H22K 109.4 ?
H22J C226 H22K 108 ?
C226 C227 C228 110.70(11) y
C226 C227 H22L 109.5 ?
C228 C227 H22L 109.5 ?
C226 C227 H22M 109.5 ?
C228 C227 H22M 109.5 ?
H22L C227 H22M 108.1 ?
C229 C228 C227 112.0(9) y
C229 C228 H22N 109.2 ?
C227 C228 H22N 109.2 ?
C229 C228 H22O 109.2 ?
C227 C228 H22O 109.2 ?
H22N C228 H22O 107.9 ?
C228 C229 C230 113.7(8) y
C228 C229 H22P 108.8 ?
C230 C229 H22P 108.8 ?
C228 C229 H22Q 108.8 ?
C230 C229 H22Q 108.8 ?
H22P C229 H22Q 107.7 ?
C231 C230 C229 111.8(8) y
C231 C230 H23A 109.3 ?
C229 C230 H23A 109.3 ?
C231 C230 H23B 109.3 ?
C229 C230 H23B 109.3 ?
H23A C230 H23B 107.9 ?
C232 C231 C230 115.4(1) y
C232 C231 H23C 108.4 ?
C230 C231 H23C 108.4 ?
C232 C231 H23D 108.4 ?
C230 C231 H23D 108.4 ?
H23C C231 H23D 107.5 ?
C233 C232 C231 113.00(12) y
C233 C232 H23E 109 ?
C231 C232 H23E 109 ?
C233 C232 H23F 109 ?
C231 C232 H23F 109 ?
H23E C232 H23F 107.8 ?
C232 C233 H23G 109.5 ?
C232 C233 H23H 109.5 ?
H23G C233 H23H 109.5 ?
C232 C233 H23I 109.5 ?
H23G C233 H23I 109.5 ?
H23H C233 H23I 109.5 ?
N21 C236 C237 116.30(12) y
N21 C236 H23J 108.2 ?
C237 C236 H23J 108.2 ?
N21 C236 H23K 108.2 ?
C237 C236 H23K 108.2 ?
H23J C236 H23K 107.4 ?
C236 C237 C238 113.50(11) y
C236 C237 H23L 108.9 ?
C238 C237 H23L 108.9 ?
C236 C237 H23M 108.9 ?
C238 C237 H23M 108.9 ?
H23L C237 H23M 107.7 ?
C237 C238 C239 109.40(12) y
C237 C238 H23N 109.8 ?
C239 C238 H23N 109.8 ?
C237 C238 H23O 109.8 ?
C239 C238 H23O 109.8 ?
H23N C238 H23O 108.2 ?
C240 C239 C238 116.6(9) y
C240 C239 H23P 108.1 ?
C238 C239 H23P 108.1 ?
C240 C239 H23Q 108.1 ?
C238 C239 H23Q 108.1 ?
H23P C239 H23Q 107.3 ?
C239 C240 C241 115.5(9) y
C239 C240 H24A 108.4 ?
C241 C240 H24A 108.4 ?
C239 C240 H24B 108.4 ?
C241 C240 H24B 108.4 ?
H24A C240 H24B 107.5 ?
C242 C241 C240 117.30(11) y
C242 C241 H24C 108 ?
C240 C241 H24C 108 ?
C242 C241 H24D 108 ?
C240 C241 H24D 108 ?
H24C C241 H24D 107.2 ?
C243 C242 C241 111.70(12) y
C243 C242 H24E 109.3 ?
C241 C242 H24E 109.3 ?
C243 C242 H24F 109.3 ?
C241 C242 H24F 109.3 ?
H24E C242 H24F 107.9 ?
C242 C243 H24G 109.5 ?
C242 C243 H24H 109.5 ?
H24G C243 H24H 109.5 ?
C242 C243 H24I 109.5 ?
H24G C243 H24I 109.5 ?
H24H C243 H24I 109.5 ?
N21 C246 C247 117(3) y
N21 C246 H24J 107.9 ?
C247 C246 H24J 107.9 ?
N21 C246 H24K 107.9 ?
C247 C246 H24K 107.9 ?
H24J C246 H24K 107.2 ?
C246 C247 C248 114(2) y
C246 C247 H24L 108.7 ?
C248 C247 H24L 108.7 ?
C246 C247 H24M 108.7 ?
C248 C247 H24M 108.7 ?
H24L C247 H24M 107.6 ?
C247 C248 C249 113(2) y
C247 C248 H24N 109 ?
C249 C248 H24N 109 ?
C247 C248 H24O 109 ?
C249 C248 H24O 109 ?
H24N C248 H24O 107.8 ?
C250 C249 C248 111(2) y
C250 C249 H24P 109.3 ?
C248 C249 H24P 109.3 ?
C250 C249 H24Q 109.3 ?
C248 C249 H24Q 109.3 ?
H24P C249 H24Q 108 ?
C251 C250 C249 113(2) y
C251 C250 H25A 108.9 ?
C249 C250 H25A 108.9 ?
C251 C250 H25B 108.9 ?
C249 C250 H25B 108.9 ?
H25A C250 H25B 107.7 ?
C252 C251 C250 113(2) y
C252 C251 H25C 109 ?
C250 C251 H25C 109 ?
C252 C251 H25D 109 ?
C250 C251 H25D 109 ?
H25C C251 H25D 107.8 ?
C253 C252 C251 109(2) y
C253 C252 H25E 109.9 ?
C251 C252 H25E 109.9 ?
C253 C252 H25F 109.9 ?
C251 C252 H25F 111.0 ?
H25E C252 H25F 108.3 ?
C252 C253 H25G 109.5 ?
C252 C253 H25H 109.5 ?
H25G C253 H25H 109.5 ?
C252 C253 H25I 109.5 ?
H25G C253 H25I 111.0 ?
H25H C253 H25I 109.5 ?
C32 C31 C43 116.79(19) y
C32 C31 H31 121.6 ?
C43 C31 H31 121.6 ?
C31 C32 N31 128.88(19) y
C31 C32 C33 122.63(19) y
N31 C32 C33 108.49(18) y
C41 C33 C32 120.82(19) y
C41 C33 C34 132.7(2) y
C32 C33 C34 106.48(18) y
C35 C34 C39 118.52(19) y
C35 C34 C33 134.6(2) y
C39 C34 C33 106.86(18) y
C36 C35 C34 120.1(2) y
C36 C35 H35 120 ?
C34 C35 H35 120 ?
C35 C36 C37 121.4(2) y
C35 C36 H36 119.3 ?
C37 C36 H36 119.3 ?
C38 C37 C36 118.76(19) y
C38 C37 C310 120.6(2) y
C36 C37 C310 120.60(19) y
C39 C38 C37 119.51(19) y
C39 C38 H38 120.2 ?
C37 C38 H38 120.2 ?
N31 C39 C38 129.16(19) y
N31 C39 C34 109.14(17) y
C38 C39 C34 121.70(19) y
C311 C310 C315 116.8(2) y
C311 C310 C37 122.2(2) y
C315 C310 C37 120.9(2) y
C312 C311 C310 121.5(2) y
C312 C311 H311 119.3 ?
C310 C311 H311 119.3 ?
C313 C312 C311 120.6(2) y
C313 C312 H312 119.7 ?
C311 C312 H312 119.7 ?
C312 C313 C314 119.3(2) y
C312 C313 H313 120.3 ?
C314 C313 H313 120.3 ?
C315 C314 C313 120.3(3) y
C315 C314 H314 119.9 ?
C313 C314 H314 119.9 ?
C314 C315 C310 121.5(2) y
C314 C315 H315 119.2 ?
C310 C315 H315 119.2 ?
N31 C316 C317 112.61(19) y
N31 C316 H31A 109.1 ?
C317 C316 H31A 109.1 ?
N31 C316 H31B 109.1 ?
C317 C316 H31B 109.1 ?
H31A C316 H31B 107.8 ?
C318 C317 C316 112.9(2) y
C318 C317 H31C 109 ?
C316 C317 H31C 109 ?
C318 C317 H31D 109 ?
C316 C317 H31D 109 ?
H31C C317 H31D 107.8 ?
C317 C318 C319 114.5(2) y
C317 C318 H31E 108.6 ?
C319 C318 H31E 108.6 ?
C317 C318 H31F 108.6 ?
C319 C318 H31F 108.6 ?
H31E C318 H31F 107.6 ?
C318 C319 C320 116.9(3) y
C318 C319 H31G 108.1 ?
C320 C319 H31G 108.1 ?
C318 C319 H31H 108.1 ?
C320 C319 H31H 108.1 ?
H31G C319 H31H 107.3 ?
C321 C320 C319 115.0(3) y
C321 C320 H32A 108.5 ?
C319 C320 H32A 108.5 ?
C321 C320 H32B 108.5 ?
C319 C320 H32B 108.5 ?
H32A C320 H32B 107.5 ?
C322 C321 C320 116.6(4) y
C322 C321 H32C 108.1 ?
C320 C321 H32C 108.1 ?
C322 C321 H32D 108.1 ?
C320 C321 H32D 108.1 ?
H32C C321 H32D 107.3 ?
C321 C322 C323 113.5(6) y
C321 C322 H32E 108.9 ?
C323 C322 H32E 108.9 ?
C321 C322 H32F 108.9 ?
C323 C322 H32F 108.9 ?
H32E C322 H32F 107.7 ?
C322 C323 H32G 109.5 ?
C322 C323 H32H 109.5 ?
H32G C323 H32H 109.5 ?
C322 C323 H32I 109.5 ?
H32G C323 H32I 109.5 ?
H32H C323 H32I 109.5 ?
C42 C41 C33 116.8(2) y
C42 C41 H41 121.6 ?
C33 C41 H41 121.6 ?
C41 C42 N41 129.5(2) y
C41 C42 C43 122.20(19) y
N41 C42 C43 108.33(18) y
C31 C43 C42 120.77(19) y
C31 C43 C44 132.7(2) y
C42 C43 C44 106.58(18) y
C45 C44 C49 118.86(19) y
C45 C44 C43 134.2(2) y
C49 C44 C43 106.96(18) y
C46 C45 C44 119.4(2) y
C46 C45 H45 120.3 ?
C44 C45 H45 120.3 ?
C45 C46 C47 121.8(2) y
C45 C46 H46 119.1 ?
C47 C46 H46 119.1 ?
C48 C47 C46 119.3(2) y
C48 C47 C410 120.7(2) y
C46 C47 C410 120.0(2) y
C49 C48 C47 118.8(2) y
C49 C48 H48 120.6 ?
C47 C48 H48 120.6 ?
N41 C49 C48 129.3(2) y
N41 C49 C44 108.89(18) y
C48 C49 C44 121.8(2) y
C415 C410 C411 118.0(2) y
C415 C410 C47 121.4(2) y
C411 C410 C47 120.6(2) y
C412 C411 C410 120.9(3) y
C412 C411 H411 119.5 ?
C410 C411 H411 119.5 ?
C411 C412 C413 120.6(3) y
C411 C412 H412 119.7 ?
C413 C412 H412 119.7 ?
C414 C413 C412 118.8(3) y
C414 C413 H413 120.6 ?
C412 C413 H413 120.6 ?
C413 C414 C415 121.2(3) y
C413 C414 H414 119.4 ?
C415 C414 H414 119.4 ?
C414 C415 C410 120.5(3) y
C414 C415 H415 119.8 ?
C410 C415 H415 119.8 ?
N41 C416 C417 115.9(7) y
N41 C416 H41A 108.3 ?
C417 C416 H41A 108.3 ?
N41 C416 H41B 108.3 ?
C417 C416 H41B 108.3 ?
H41A C416 H41B 107.4 ?
C416 C417 C418 113.6(7) y
C416 C417 H41C 108.9 ?
C418 C417 H41C 108.8 ?
C416 C417 H41D 108.9 ?
C418 C417 H41D 108.9 ?
H41C C417 H41D 107.7 ?
C417 C418 C419 113.8(8) y
C417 C418 H41E 108.8 ?
C419 C418 H41E 108.8 ?
C417 C418 H41F 108.8 ?
C419 C418 H41F 108.8 ?
H41E C418 H41F 107.7 ?
C420 C419 C418 115.0(6) y
C420 C419 H41G 108.5 ?
C418 C419 H41G 108.5 ?
C420 C419 H41H 108.5 ?
C418 C419 H41H 108.5 ?
H41G C419 H41H 107.5 ?
C419 C420 C421 114.6(6) y
C419 C420 H42A 108.6 ?
C421 C420 H42A 108.6 ?
C419 C420 H42B 108.6 ?
C421 C420 H42B 108.6 ?
H42A C420 H42B 107.6 ?
C422 C421 C420 115.8(7) y
C422 C421 H42C 108.3 ?
C420 C421 H42C 108.3 ?
C422 C421 H42D 108.3 ?
C420 C421 H42D 108.3 ?
H42C C421 H42D 107.4 ?
C423 C422 C421 114.1(8) y
C423 C422 H42E 108.7 ?
C421 C422 H42E 108.7 ?
C423 C422 H42F 108.7 ?
C421 C422 H42F 108.7 ?
H42E C422 H42F 107.6 ?
C422 C423 H42G 109.5 ?
C422 C423 H42H 109.5 ?
H42G C423 H42H 109.5 ?
C422 C423 H42I 109.5 ?
H42G C423 H42I 109.5 ?
H42H C423 H42I 109.5 ?
N41 C426 C427 113.50(17) y
N41 C426 H42J 108.9 ?
C427 C426 H42J 108.9 ?
N41 C426 H42K 108.9 ?
C427 C426 H42K 108.9 ?
H42J C426 H42K 107.7 ?
C426 C427 C428 111.80(15) y
C426 C427 H42L 109.3 ?
C428 C427 H42L 109.3 ?
C426 C427 H42M 109.3 ?
C428 C427 H42M 109.3 ?
H42L C427 H42M 107.9 ?
C427 C428 C429 110.80(15) y
C427 C428 H42N 109.5 ?
C429 C428 H42N 109.5 ?
C427 C428 H42O 109.5 ?
C429 C428 H42O 109.5 ?
H42N C428 H42O 108.1 ?
C430 C429 C428 108.80(12) y
C430 C429 H42P 109.9 ?
C428 C429 H42P 109.9 ?
C430 C429 H42Q 109.9 ?
C428 C429 H42Q 109.9 ?
H42P C429 H42Q 108.3 ?
C431 C430 C429 114.50(13) y
C431 C430 H43A 108.6 ?
C429 C430 H43A 108.6 ?
C431 C430 H43B 108.6 ?
C429 C430 H43B 108.6 ?
H43A C430 H43B 107.6 ?
C430 C431 C432 117.40(14) y
C430 C431 H43C 108 ?
C432 C431 H43C 108 ?
C430 C431 H43D 108 ?
C432 C431 H43D 108 ?
H43C C431 H43D 107.2 ?
C433 C432 C431 115.60(16) y
C433 C432 H43E 108.4 ?
C431 C432 H43E 108.4 ?
C433 C432 H43F 108.4 ?
C431 C432 H43F 108.4 ?
H43E C432 H43F 107.4 ?
C432 C433 H43G 109.5 ?
C432 C433 H43H 109.5 ?
H43G C433 H43H 109.5 ?
C432 C433 H43I 109.5 ?
H43G C433 H43I 109.5 ?
H43H C433 H43I 109.5 ?
N41 C436 C437 115.80(17) y
N41 C436 H43J 108.3 ?
C437 C436 H43J 108.3 ?
N41 C436 H43K 108.3 ?
C437 C436 H43K 108.3 ?
H43J C436 H43K 107.4 ?
C436 C437 C438 109.00(15) y
C436 C437 H43L 109.9 ?
C438 C437 H43L 109.9 ?
C436 C437 H43M 109.9 ?
C438 C437 H43M 109.9 ?
H43L C437 H43M 108.3 ?
C439 C438 C437 110.70(14) y
C439 C438 H43N 109.5 ?
C437 C438 H43N 109.5 ?
C439 C438 H43O 109.5 ?
C437 C438 H43O 109.5 ?
H43N C438 H43O 108.1 ?
C440 C439 C438 113.80(13) y
C440 C439 H43P 108.8 ?
C438 C439 H43P 108.8 ?
C440 C439 H43Q 108.8 ?
C438 C439 H43Q 108.8 ?
H43P C439 H43Q 107.7 ?
C439 C440 C441 109.30(13) y
C439 C440 H44A 109.8 ?
C441 C440 H44A 109.8 ?
C439 C440 H44B 109.8 ?
C441 C440 H44B 109.8 ?
H44A C440 H44B 108.3 ?
C442 C441 C440 111.80(14) y
C442 C441 H44C 109.3 ?
C440 C441 H44C 109.3 ?
C442 C441 H44D 109.3 ?
C440 C441 H44D 109.3 ?
H44C C441 H44D 107.9 ?
C441 C442 C443 109.80(15) y
C441 C442 H44E 109.7 ?
C443 C442 H44E 109.7 ?
C441 C442 H44F 109.7 ?
C443 C442 H44F 109.7 ?
H44E C442 H44F 108.2 ?
C442 C443 H44G 109.5 ?
C442 C443 H44H 109.5 ?
H44G C443 H44H 109.5 ?
C442 C443 H44I 109.5 ?
H44G C443 H44I 109.5 ?
H44H C443 H44I 109.5 ?
N41 C446 C447 105.20(13) y
N41 C446 H44J 110.7 ?
C447 C446 H44J 110.7 ?
N41 C446 H44K 110.7 ?
C447 C446 H44K 110.7 ?
H44J C446 H44K 108.8 ?
C446 C447 C448 110.10(14) y
C446 C447 H44L 109.6 ?
C448 C447 H44L 109.6 ?
C446 C447 H44M 109.6 ?
C448 C447 H44M 109.6 ?
H44L C447 H44M 108.1 ?
C447 C448 C449 113.70(14) y
C447 C448 H44N 108.8 ?
C449 C448 H44N 108.8 ?
C447 C448 H44O 108.8 ?
C449 C448 H44O 108.8 ?
H44N C448 H44O 107.7 ?
C450 C449 C448 112.40(12) y
C450 C449 H44P 109.1 ?
C448 C449 H44P 109.1 ?
C450 C449 H44Q 109.1 ?
C448 C449 H44Q 109.1 ?
H44P C449 H44Q 107.9 ?
C451 C450 C449 114.40(13) y
C451 C450 H45A 108.6 ?
C449 C450 H45A 108.6 ?
C451 C450 H45B 108.6 ?
C449 C450 H45B 108.6 ?
H45A C450 H45B 107.6 ?
C450 C451 C452 115.90(15) y
C450 C451 H45C 108.3 ?
C452 C451 H45C 108.3 ?
C450 C451 H45D 108.3 ?
C452 C451 H45D 108.3 ?
H45C C451 H45D 107.4 ?
C451 C452 C453 113.90(16) y
C451 C452 H45E 108.8 ?
C453 C452 H45E 108.8 ?
C451 C452 H45F 108.8 ?
C453 C452 H45F 108.8 ?
H45E C452 H45F 107.7 ?
C452 C453 H45G 109.5 ?
C452 C453 H45H 109.5 ?
H45G C453 H45H 109.5 ?
C452 C453 H45I 109.5 ?
H45G C453 H45I 109.5 ?
H45H C453 H45I 109.5 ?

loop_
_geom_bond_atom_site_label_1
_geom_bond_atom_site_label_2
_geom_bond_distance
_geom_bond_publ_flag
N11 C19 1.379(3) y
N11 C12 1.395(3) y
N11 C116 1.451(3) y
N21 C29 1.386(3) y
N21 C22 1.393(3) y
N21 C226 1.434(9) y
N21 C216 1.453(8) y
N21 C246 1.470(15) y
N21 C236 1.486(10) y
N31 C39 1.379(3) y
N31 C32 1.400(3) y
N31 C316 1.453(3) y
N41 C49 1.384(3) y
N41 C42 1.388(3) y
N41 C426 1.430(12) y
N41 C446 1.434(12) y
N41 C436 1.447(13) y
N41 C416 1.483(7) y
C11 C12 1.380(3) y
C11 C23 1.391(3) y
C11 H11 0.95 ?
C12 C13 1.422(3) y
C13 C21 1.400(3) y
C13 C14 1.446(3) y
C14 C15 1.400(3) y
C14 C19 1.416(3) y
C15 C16 1.368(3) y
C15 H15 0.95 ?
C16 C17 1.419(3) y
C16 H16 0.95 ?
C17 C18 1.393(3) y
C17 C110 1.480(3) y
C18 C19 1.384(3) y
C18 H18 0.95 ?
C110 C111 1.395(3) y
C110 C115 1.404(3) y
C111 C112 1.380(3) y
C111 H111 0.95 ?
C112 C113 1.380(4) y
C112 H112 0.95 ?
C113 C114 1.377(4) y
C113 H113 0.95 ?
C114 C115 1.371(3) y
C114 H114 0.95 ?
C115 H115 0.95 ?
C116 C117 1.512(3) y
C116 H11a 0.99 ?
C116 H11b 0.99 ?
C117 C118 1.530(3) y
C117 H11c 0.99 ?
C117 H11d 0.99 ?
C118 C119 1.507(4) y
C118 H11e 0.99 ?
C118 H11f 0.99 ?
C119 C120 1.509(4) y
C119 H11g 0.99 ?
C119 H11h 0.99 ?
C120 C121 1.506(4) y
C120 H12a 0.99 ?
C120 H12b 0.99 ?
C121 C122 1.506(5) y
C121 H12c 0.99 ?
C121 H12d 0.99 ?
C122 C123 1.501(5) y
C122 H12e 0.99 ?
C122 H12f 0.99 ?
C123 H12g 0.98 ?
C123 H12h 0.98 ?
C123 H12i 0.98 ?
C21 C22 1.389(3) y
C21 H21 0.95 ?
C22 C23 1.428(3) y
C23 C24 1.439(3) y
C24 C25 1.397(3) y
C24 C29 1.415(3) y
C25 C26 1.377(3) y
C25 H25 0.95 ?
C26 C27 1.408(3) y
C26 H26 0.95 ?
C27 C28 1.400(3) y
C27 C210 1.481(3) y
C28 C29 1.383(3) y
C28 H28 0.95 ?
C210 C215 1.388(3) y
C210 C211 1.395(3) y
C211 C212 1.376(3) y
C211 H211 0.95 ?
C212 C213 1.384(4) y
C212 H212 0.95 ?
C213 C214 1.373(4) y
C213 H213 0.95 ?
C214 C215 1.388(4) y
C214 H214 0.95 ?
C215 H215 0.95 ?
C216 C217 1.52(1) y
C216 H21a 0.99 ?
C216 H21b 0.99 ?
C217 C218 1.501(9) y
C217 H21c 0.99 ?
C217 H21d 0.99 ?
C218 C219 1.572(9) y
C218 H21e 0.99 ?
C218 H21f 0.99 ?
C219 C220 1.540(9) y
C219 H21g 0.99 ?
C219 H21h 0.99 ?
C220 C221 1.526(10) y
C220 H22a 0.99 ?
C220 H22b 0.99 ?
C221 C222 1.539(11) y
C221 H22c 0.99 ?
C221 H22d 0.99 ?
C222 C223 1.516(12) y
C222 H22e 0.99 ?
C222 H22f 0.99 ?
C223 H22g 0.98 ?
C223 H22h 0.98 ?
C223 H22i 0.98 ?
C226 C227 1.516(12) y
C226 H22j 0.99 ?
C226 H22k 0.99 ?
C227 C228 1.539(11) y
C227 H22l 0.99 ?
C227 H22m 0.99 ?
C228 C229 1.535(10) y
C228 H22n 0.99 ?
C228 H22o 0.99 ?
C229 C230 1.539(10) y
C229 H22p 0.99 ?
C229 H22q 0.99 ?
C230 C231 1.518(11) y
C230 H23a 0.99 ?
C230 H23b 0.99 ?
C231 C232 1.499(12) y
C231 H23c 0.99 ?
C231 H23d 0.99 ?
C232 C233 1.497(13) y
C232 H23e 0.99 ?
C232 H23f 0.99 ?
C233 H23g 0.98 ?
C233 H23h 0.98 ?
C233 H23i 0.98 ?
C236 C237 1.503(12) y
C236 H23j 0.99 ?
C236 H23k 0.99 ?
C237 C238 1.511(11) y
C237 H23l 0.99 ?
C237 H23m 0.99 ?
C238 C239 1.551(12) y
C238 H23n 0.99 ?
C238 H23o 0.99 ?
C239 C240 1.517(11) y
C239 H23p 0.99 ?
C239 H23q 0.99 ?
C240 C241 1.536(12) y
C240 H24a 0.99 ?
C240 H24b 0.99 ?
C241 C242 1.518(13) y
C241 H24c 0.99 ?
C241 H24d 0.99 ?
C242 C243 1.516(14) y
C242 H24e 0.99 ?
C242 H24f 0.99 ?
C243 H24g 0.98 ?
C243 H24h 0.98 ?
C243 H24i 0.98 ?
C246 C247 1.509(15) y
C246 H24j 0.99 ?
C246 H24k 0.99 ?
C247 C248 1.513(15) y
C247 H24l 0.99 ?
C247 H24m 0.99 ?
C248 C249 1.539(15) y
C248 H24n 0.99 ?
C248 H24o 0.99 ?
C249 C250 1.533(15) y
C249 H24p 0.99 ?
C249 H24q 0.99 ?
C250 C251 1.528(15) y
C250 H25a 0.99 ?
C250 H25b 0.99 ?
C251 C252 1.525(15) y
C251 H25c 0.99 ?
C251 H25d 0.99 ?
C252 C253 1.521(16) y
C252 H25e 0.99 ?
C252 H25f 0.99 ?
C253 H25g 0.98 ?
C253 H25h 0.98 ?
C253 H25i 0.98 ?
C31 C32 1.380(3) y
C31 C43 1.396(3) y
C31 H31 0.95 ?
C32 C33 1.422(3) y
C33 C41 1.394(3) y
C33 C34 1.448(3) y
C34 C35 1.395(3) y
C34 C39 1.416(3) y
C35 C36 1.375(3) y
C35 H35 0.95 ?
C36 C37 1.420(3) y
C36 H36 0.95 ?
C37 C38 1.395(3) y
C37 C310 1.479(3) y
C38 C39 1.383(3) y
C38 H38 0.95 ?
C310 C311 1.396(3) y
C310 C315 1.406(3) y
C311 C312 1.384(3) y
C311 H311 0.95 ?
C312 C313 1.370(4) y
C312 H312 0.95 ?
C313 C314 1.390(4) y
C313 H313 0.95 ?
C314 C315 1.374(3) y
C314 H314 0.95 ?
C315 H315 0.95 ?
C316 C317 1.520(3) y
C316 H31a 0.99 ?
C316 H31b 0.99 ?
C317 C318 1.499(4) y
C317 H31c 0.99 ?
C317 H31d 0.99 ?
C318 C319 1.518(4) y
C318 H31e 0.99 ?
C318 H31f 0.99 ?
C319 C320 1.526(5) y
C319 H31g 0.99 ?
C319 H31h 0.99 ?
C320 C321 1.514(5) y
C320 H32a 0.99 ?
C320 H32b 0.99 ?
C321 C322 1.469(6) y
C321 H32c 0.99 ?
C321 H32d 0.99 ?
C322 C323 1.511(8) y
C322 H32e 0.99 ?
C322 H32f 0.99 ?
C323 H32g 0.98 ?
C323 H32h 0.98 ?
C323 H32i 0.98 ?
C41 C42 1.387(3) y
C41 H41 0.95 ?
C42 C43 1.428(3) y
C43 C44 1.440(3) y
C44 C45 1.397(3) y
C44 C49 1.414(3) y
C45 C46 1.373(3) y
C45 H45 0.95 ?
C46 C47 1.413(3) y
C46 H46 0.95 ?
C47 C48 1.394(3) y
C47 C410 1.483(3) y
C48 C49 1.388(3) y
C48 H48 0.95 ?
C410 C415 1.387(4) y
C410 C411 1.393(4) y
C411 C412 1.379(4) y
C411 H411 0.95 ?
C412 C413 1.381(4) y
C412 H412 0.95 ?
C413 C414 1.371(5) y
C413 H413 0.95 ?
C414 C415 1.383(4) y
C414 H414 0.95 ?
C415 H415 0.95 ?
C416 C417 1.493(8) y
C416 H41a 0.99 ?
C416 H41b 0.99 ?
C417 C418 1.513(8) y
C417 H41c 0.99 ?
C417 H41d 0.99 ?
C418 C419 1.532(9) y
C418 H41e 0.99 ?
C418 H41f 0.99 ?
C419 C420 1.513(8) y
C419 H41g 0.99 ?
C419 H41h 0.99 ?
C420 C421 1.518(9) y
C420 H42a 0.99 ?
C420 H42b 0.99 ?
C421 C422 1.504(10) y
C421 H42c 0.99 ?
C421 H42d 0.99 ?
C422 C423 1.504(10) y
C422 H42e 0.99 ?
C422 H42f 0.99 ?
C423 H42g 0.98 ?
C423 H42h 0.98 ?
C423 H42i 0.98 ?
C426 C427 1.522(13) y
C426 H42j 0.99 ?
C426 H42k 0.99 ?
C427 C428 1.532(13) y
C427 H42l 0.99 ?
C427 H42m 0.99 ?
C428 C429 1.548(13) y
C428 H42n 0.99 ?
C428 H42o 0.99 ?
C429 C430 1.530(13) y
C429 H42p 0.99 ?
C429 H42q 0.99 ?
C430 C431 1.515(13) y
C430 H43a 0.99 ?
C430 H43b 0.99 ?
C431 C432 1.519(14) y
C431 H43c 0.99 ?
C431 H43d 0.99 ?
C432 C433 1.513(14) y
C432 H43e 0.99 ?
C432 H43f 0.99 ?
C433 H43g 0.98 ?
C433 H43h 0.98 ?
C433 H43i 0.98 ?
C436 C437 1.528(13) y
C436 H43j 0.99 ?
C436 H43k 0.99 ?
C437 C438 1.534(13) y
C437 H43l 0.99 ?
C437 H43m 0.99 ?
C438 C439 1.531(12) y
C438 H43n 0.99 ?
C438 H43o 0.99 ?
C439 C440 1.515(13) y
C439 H43p 0.99 ?
C439 H43q 0.99 ?
C440 C441 1.537(13) y
C440 H44a 0.99 ?
C440 H44b 0.99 ?
C441 C442 1.530(13) y
C441 H44c 0.99 ?
C441 H44d 0.99 ?
C442 C443 1.531(15) y
C442 H44e 0.99 ?
C442 H44f 0.99 ?
C443 H44g 0.98 ?
C443 H44h 0.98 ?
C443 H44i 0.98 ?
C446 C447 1.525(13) y
C446 H44j 0.99 ?
C446 H44k 0.99 ?
C447 C448 1.535(13) y
C447 H44l 0.99 ?
C447 H44m 0.99 ?
C448 C449 1.540(13) y
C448 H44n 0.99 ?
C448 H44o 0.99 ?
C449 C450 1.525(13) y
C449 H44p 0.99 ?
C449 H44q 0.99 ?
C450 C451 1.511(13) y
C450 H45a 0.99 ?
C450 H45b 0.99 ?
C451 C452 1.523(14) y
C451 H45c 0.99 ?
C451 H45d 0.99 ?
C452 C453 1.524(15) y
C452 H45e 0.99 ?
C452 H45f 0.99 ?
C453 H45g 0.98 ?
C453 H45h 0.98 ?
C453 H45i 0.98 ?

loop_
_geom_torsion_atom_site_label_1
_geom_torsion_atom_site_label_2
_geom_torsion_atom_site_label_3
_geom_torsion_atom_site_label_4
_geom_torsion
_geom_torsion_publ_flag
C23 C11 C12 N11 -179.8(2) y
C23 C11 C12 C13 0.4(3) y
C19 N11 C12 C11 -178.6(2) y
C116 N11 C12 C11 -1.7(4) y
C19 N11 C12 C13 1.3(2) y
C116 N11 C12 C13 178.23(19) y
C11 C12 C13 C21 -0.5(3) y
N11 C12 C13 C21 179.63(18) y
C11 C12 C13 C14 179.37(19) y
N11 C12 C13 C14 -0.5(2) y
C21 C13 C14 C15 1.6(4) y
C12 C13 C14 C15 -178.2(2) y
C21 C13 C14 C19 179.4(2) y
C12 C13 C14 C19 -0.4(2) y
C19 C14 C15 C16 -0.5(3) y
C13 C14 C15 C16 177.0(2) y
C14 C15 C16 C17 -0.4(3) y
C15 C16 C17 C18 1.0(3) y
C15 C16 C17 C110 -177.87(19) y
C16 C17 C18 C19 -0.7(3) y
C110 C17 C18 C19 178.23(19) y
C12 N11 C19 C18 176.8(2) y
C116 N11 C19 C18 -0.2(3) y
C12 N11 C19 C14 -1.6(2) y
C116 N11 C19 C14 -178.54(19) y
C17 C18 C19 N11 -178.5(2) y
C17 C18 C19 C14 -0.3(3) y
C15 C14 C19 N11 179.43(18) y
C13 C14 C19 N11 1.2(2) y
C15 C14 C19 C18 0.9(3) y
C13 C14 C19 C18 -177.31(19) y
C18 C17 C110 C111 145.5(2) y
C16 C17 C110 C111 -35.7(3) y
C18 C17 C110 C115 -34.4(3) y
C16 C17 C110 C115 144.5(2) y
C115 C110 C111 C112 1.1(3) y
C17 C110 C111 C112 -178.7(2) y
C110 C111 C112 C113 -1.3(4) y
C111 C112 C113 C114 0.4(4) y
C112 C113 C114 C115 0.6(4) y
C113 C114 C115 C110 -0.7(4) y
C111 C110 C115 C114 -0.1(4) y
C17 C110 C115 C114 179.7(2) y
C19 N11 C116 C117 84.7(3) y
C12 N11 C116 C117 -91.8(3) y
N11 C116 C117 C118 -172.5(2) y
C116 C117 C118 C119 70.7(3) y
C117 C118 C119 C120 67.1(4) y
C118 C119 C120 C121 179.4(2) y
C119 C120 C121 C122 -176.4(3) y
C120 C121 C122 C123 -177.5(3) y
C12 C13 C21 C22 -0.2(3) y
C14 C13 C21 C22 180.0(2) y
C13 C21 C22 N21 -179.1(2) y
C13 C21 C22 C23 1.1(3) y
C29 N21 C22 C21 179.7(2) y
C226 N21 C22 C21 -4.6(1) y
C216 N21 C22 C21 -2.5(8) y
C246 N21 C22 C21 10(3) y
C236 N21 C22 C21 7.5(1) y
C29 N21 C22 C23 -0.5(2) y
C226 N21 C22 C23 175.3(1) y
C216 N21 C22 C23 177.3(7) y
C246 N21 C22 C23 -170(3) y
C236 N21 C22 C23 -172.7(1) y
C12 C11 C23 C22 0.4(3) y
C12 C11 C23 C24 179.0(2) y
C21 C22 C23 C11 -1.2(3) y
N21 C22 C23 C11 178.96(19) y
C21 C22 C23 C24 179.94(19) y
N21 C22 C23 C24 0.1(2) y
C11 C23 C24 C25 -0.4(4) y
C22 C23 C24 C25 178.3(2) y
C11 C23 C24 C29 -178.3(2) y
C22 C23 C24 C29 0.3(2) y
C29 C24 C25 C26 0.4(3) y
C23 C24 C25 C26 -177.4(2) y
C24 C25 C26 C27 -0.4(3) y
C25 C26 C27 C28 0.0(3) y
C25 C26 C27 C210 179.5(2) y
C26 C27 C28 C29 0.4(3) y
C210 C27 C28 C29 -179.1(2) y
C27 C28 C29 N21 178.4(2) y
C27 C28 C29 C24 -0.4(3) y
C22 N21 C29 C28 -178.2(2) y
C226 N21 C29 C28 5.5(9) y
C216 N21 C29 C28 4.1(8) y
C246 N21 C29 C28 -8(3) y
C236 N21 C29 C28 -6.00(12) y
C22 N21 C29 C24 0.7(2) y
C226 N21 C29 C24 -175.6(8) y
C216 N21 C29 C24 -177.0(7) y
C246 N21 C29 C24 171(3) y
C236 N21 C29 C24 172.80(12) y
C25 C24 C29 C28 0.0(3) y
C23 C24 C29 C28 178.33(19) y
C25 C24 C29 N21 -178.96(19) y
C23 C24 C29 N21 -0.7(2) y
C28 C27 C210 C215 -36.8(3) y
C26 C27 C210 C215 143.7(3) y
C28 C27 C210 C211 144.6(2) y
C26 C27 C210 C211 -34.9(3) y
C215 C210 C211 C212 2.0(4) y
C27 C210 C211 C212 -179.4(3) y
C210 C211 C212 C213 -0.8(5) y
C211 C212 C213 C214 -1.1(5) y
C212 C213 C214 C215 1.8(6) y
C211 C210 C215 C214 -1.3(4) y
C27 C210 C215 C214 -180.0(3) y
C213 C214 C215 C210 -0.5(5) y
C29 N21 C216 C217 -85.10(13) y
C22 N21 C216 C217 97.40(11) y
N21 C216 C217 C218 172.10(11) y
C216 C217 C218 C219 -166.2(1) y
C217 C218 C219 C220 -177.9(9) y
C218 C219 C220 C221 170.9(8) y
C219 C220 C221 C222 -173.9(9) y
C220 C221 C222 C223 67.40(14) y
C29 N21 C226 C227 -88.30(14) y
C22 N21 C226 C227 96.30(13) y
N21 C226 C227 C228 177.30(13) y
C226 C227 C228 C229 155.90(13) y
C227 C228 C229 C230 -171.80(13) y
C228 C229 C230 C231 -176.40(11) y
C229 C230 C231 C232 178.50(11) y
C230 C231 C232 C233 -64.90(19) y
C29 N21 C236 C237 -73(4) y
C22 N21 C236 C237 98(3) y
N21 C236 C237 C238 177(3) y
C236 C237 C238 C239 -80(3) y
C237 C238 C239 C240 -64.70(14) y
C238 C239 C240 C241 -175.30(11) y
C239 C240 C241 C242 174.70(13) y
C240 C241 C242 C243 176.70(15) y
C29 N21 C246 C247 -86(14) y
C22 N21 C246 C247 82(13) y
N21 C246 C247 C248 164(9) y
C246 C247 C248 C249 147(9) y
C247 C248 C249 C250 -157(5) y
C248 C249 C250 C251 -130(5) y
C249 C250 C251 C252 172(4) y
C250 C251 C252 C253 -79(6) y
C43 C31 C32 N31 -178.1(2) y
C43 C31 C32 C33 1.2(3) y
C39 N31 C32 C31 178.6(2) y
C316 N31 C32 C31 0.6(3) y
C39 N31 C32 C33 -0.8(2) y
C316 N31 C32 C33 -178.74(19) y
C31 C32 C33 C41 -1.2(3) y
N31 C32 C33 C41 178.16(18) y
C31 C32 C33 C34 -179.63(19) y
N31 C32 C33 C34 -0.2(2) y
C41 C33 C34 C35 0.7(4) y
C32 C33 C34 C35 178.9(2) y
C41 C33 C34 C39 -177.0(2) y
C32 C33 C34 C39 1.1(2) y
C39 C34 C35 C36 0.7(3) y
C33 C34 C35 C36 -176.8(2) y
C34 C35 C36 C37 -0.4(3) y
C35 C36 C37 C38 -0.5(3) y
C35 C36 C37 C310 179.1(2) y
C36 C37 C38 C39 1.1(3) y
C310 C37 C38 C39 -178.59(19) y
C32 N31 C39 C38 -178.1(2) y
C316 N31 C39 C38 -0.1(3) y
C32 N31 C39 C34 1.5(2) y
C316 N31 C39 C34 179.52(19) y
C37 C38 C39 N31 178.8(2) y
C37 C38 C39 C34 -0.7(3) y
C35 C34 C39 N31 -179.80(18) y
C33 C34 C39 N31 -1.7(2) y
C35 C34 C39 C38 -0.2(3) y
C33 C34 C39 C38 177.99(19) y
C38 C37 C310 C311 -146.6(2) y
C36 C37 C310 C311 33.8(3) y
C38 C37 C310 C315 33.2(3) y
C36 C37 C310 C315 -146.5(2) y
C315 C310 C311 C312 -0.8(3) y
C37 C310 C311 C312 178.9(2) y
C310 C311 C312 C313 0.8(4) y
C311 C312 C313 C314 -0.5(4) y
C312 C313 C314 C315 0.1(4) y
C313 C314 C315 C310 -0.1(4) y
C311 C310 C315 C314 0.5(4) y
C37 C310 C315 C314 -179.3(2) y
C39 N31 C316 C317 -82.1(3) y
C32 N31 C316 C317 95.5(2) y
N31 C316 C317 C318 173.2(2) y
C316 C317 C318 C319 -70.8(3) y
C317 C318 C319 C320 -67.9(4) y
C318 C319 C320 C321 -177.4(3) y
C319 C320 C321 C322 174.6(3) y
C320 C321 C322 C323 177.5(4) y
C32 C33 C41 C42 0.4(3) y
C34 C33 C41 C42 178.3(2) y
C33 C41 C42 N41 -178.7(2) y
C33 C41 C42 C43 0.3(3) y
C49 N41 C42 C41 -180.0(2) y
C426 N41 C42 C41 1.40(18) y
C446 N41 C42 C41 7.60(14) y
C436 N41 C42 C41 2.00(15) y
C416 N41 C42 C41 -6.6(6) y
C49 N41 C42 C43 0.9(2) y
C426 N41 C42 C43 -177.70(17) y
C446 N41 C42 C43 -171.50(14) y
C436 N41 C42 C43 -177.10(15) y
C416 N41 C42 C43 174.3(5) y
C32 C31 C43 C42 -0.4(3) y
C32 C31 C43 C44 179.3(2) y
C41 C42 C43 C31 -0.4(3) y
N41 C42 C43 C31 178.81(18) y
C41 C42 C43 C44 179.87(19) y
N41 C42 C43 C44 -1.0(2) y
C31 C43 C44 C45 1.9(4) y
C42 C43 C44 C45 -178.3(2) y
C31 C43 C44 C49 -179.1(2) y
C42 C43 C44 C49 0.6(2) y
C49 C44 C45 C46 -0.5(3) y
C43 C44 C45 C46 178.3(2) y
C44 C45 C46 C47 0.0(3) y
C45 C46 C47 C48 0.5(3) y
C45 C46 C47 C410 -178.2(2) y
C46 C47 C48 C49 -0.4(3) y
C410 C47 C48 C49 178.3(2) y
C42 N41 C49 C48 177.8(2) y
C426 N41 C49 C48 -3.30(15) y
C446 N41 C49 C48 -9.80(13) y
C436 N41 C49 C48 -4.30(15) y
C416 N41 C49 C48 4.4(6) y
C42 N41 C49 C44 -0.5(2) y
C426 N41 C49 C44 178.40(15) y
C446 N41 C49 C44 171.90(12) y
C436 N41 C49 C44 177.40(15) y
C416 N41 C49 C44 -174.0(5) y
C47 C48 C49 N41 -178.2(2) y
C47 C48 C49 C44 -0.1(3) y
C45 C44 C49 N41 179.07(18) y
C43 C44 C49 N41 -0.1(2) y
C45 C44 C49 C48 0.6(3) y
C43 C44 C49 C48 -178.56(19) y
C48 C47 C410 C415 35.4(4) y
C46 C47 C410 C415 -145.9(3) y
C48 C47 C410 C411 -145.5(2) y
C46 C47 C410 C411 33.2(3) y
C415 C410 C411 C412 -2.0(4) y
C47 C410 C411 C412 178.9(3) y
C410 C411 C412 C413 -0.2(5) y
C411 C412 C413 C414 3.0(6) y
C412 C413 C414 C415 -3.5(6) y
C413 C414 C415 C410 1.3(6) y
C411 C410 C415 C414 1.5(5) y
C47 C410 C415 C414 -179.4(3) y
C49 N41 C416 C417 78.70(12) y
C42 N41 C416 C417 -93.70(12) y
N41 C416 C417 C418 -172.40(13) y
C416 C417 C418 C419 74.70(13) y
C417 C418 C419 C420 67.2(9) y
C418 C419 C420 C421 177.8(7) y
C419 C420 C421 C422 -177.1(8) y
C420 C421 C422 C423 -177.1(9) y
C49 N41 C426 C427 85(2) y
C42 N41 C426 C427 -96(2) y
N41 C426 C427 C428 -177(2) y
C426 C427 C428 C429 -178(2) y
C427 C428 C429 C430 173(2) y
C428 C429 C430 C431 176.10(19) y
C429 C430 C431 C432 166.90(19) y
C430 C431 C432 C433 -58(3) y
C49 N41 C436 C437 92(5) y
C42 N41 C436 C437 -90(5) y
N41 C436 C437 C438 -159(4) y
C436 C437 C438 C439 174(4) y
C437 C438 C439 C440 158(2) y
C438 C439 C440 C441 -178(2) y
C439 C440 C441 C442 171.10(19) y
C440 C441 C442 C443 -71(3) y
C49 N41 C446 C447 89(4) y
C42 N41 C446 C447 -100(3) y
N41 C446 C447 C448 179(4) y
C446 C447 C448 C449 -172(3) y
C447 C448 C449 C450 -178(2) y
C448 C449 C450 C451 -167.20(19) y
C449 C450 C451 C452 -179.10(18) y
C450 C451 C452 C453 67(3) y
